data_7129847
loop_
_publ_author_name
'Hei\&s, Patricia'
'Hornung, Julius'
'Gemel, Christian'
'Fischer, Roland A.'

_publ_section_title
;
 A combinatorial coordination-modulated approach to
 all-hydrocarbon-ligated intermetallic clusters
;
_journal_name_full 'Chemical Communications'
_journal_paper_doi 10.1039/D2CC00396A
_journal_year 2022
_chemical_compound_source 'see text'
_chemical_formula_moiety '2(C52 H45 Al Ni), C14 H10'
_chemical_formula_sum 'C118 H100 Al2 Ni2'
_chemical_formula_weight 1689.32
_chemical_properties_physical Air-sensitive,Moisture-sensitive,Oxygen-sensitive
_space_group_IT_number 7
_space_group_name_Hall 'P -2yac'
_space_group_name_H-M_alt 'P 1 n 1'
_symmetry_cell_setting monoclinic
_symmetry_Int_Tables_number 7
_symmetry_space_group_name_Hall 'P -2yac'
_symmetry_space_group_name_H-M 'P 1 n 1'
_atom_sites_solution_hydrogens geom
_atom_sites_solution_primary iterative
_atom_sites_solution_secondary difmap
_audit_update_record
;
2022-02-17 deposited with the CCDC.	2022-03-03 downloaded from the CCDC.
;
_cell_angle_alpha 90
_cell_angle_beta 105.807(11)
_cell_angle_gamma 90
_cell_formula_units_Z 2
_cell_length_a 14.305(4)
_cell_length_b 15.217(4)
_cell_length_c 21.403(7)
_cell_measurement_reflns_used 9084
_cell_measurement_temperature 100
_cell_measurement_theta_max 26.2288
_cell_measurement_theta_min 2.3844
_cell_volume 4483(2)
_computing_cell_refinement 'SAINT (Bruker, 2017)'
_computing_data_collection 'APEX III Control Software (Bruker, 2016)'
_computing_data_reduction 'SAINT (Bruker, 2017)'
_computing_molecular_graphics 'PLATON (Spek, 2011)'
_computing_publication_material 'PLATON (Spek, 2011), enCIFer (Allen, 2014)'
_computing_structure_refinement 'SHELXL (Sheldrick, 2017), SHELXLE (Huebschle, 2011)'
_computing_structure_solution 'SHELXT (Sheldrick, 2015)'
_diffrn_ambient_temperature 100
_diffrn_detector ' CMOS plate '
_diffrn_detector_area_resol_mean 16
_diffrn_measured_fraction_theta_full 0.998
_diffrn_measured_fraction_theta_max 0.993
_diffrn_measurement_device ' \k-geometry diffractometer '
_diffrn_measurement_device_type ' Bruker Photon CMOS '
_diffrn_measurement_method ' phi- and omega-rotation '
_diffrn_radiation_monochromator 'Helios optic'
_diffrn_radiation_probe x-ray
_diffrn_radiation_source 'TXS rotating anode'
_diffrn_radiation_type MoK\a
_diffrn_radiation_wavelength 0.71073
_diffrn_reflns_av_unetI/netI 0.0385
_diffrn_reflns_limit_h_max 17
_diffrn_reflns_limit_h_min -17
_diffrn_reflns_limit_k_max 19
_diffrn_reflns_limit_k_min -19
_diffrn_reflns_limit_l_max 26
_diffrn_reflns_limit_l_min -26
_diffrn_reflns_number 16085
_diffrn_reflns_reduction_process
;
;
_diffrn_reflns_theta_full 25.24
_diffrn_reflns_theta_max 26.52
_diffrn_reflns_theta_min 2.00
_exptl_absorpt_coefficient_mu 0.492
_exptl_absorpt_correction_T_max 0.7303
_exptl_absorpt_correction_T_min 0.7013
_exptl_absorpt_correction_type multi-scan
_exptl_absorpt_process_details 'SADABS 2016/2, Bruker, 2016'
_exptl_crystal_colour red
_exptl_crystal_density_diffrn 1.252
_exptl_crystal_density_method 'Not Measured'
_exptl_crystal_description fragment
_exptl_crystal_F_000 1780
_exptl_crystal_size_max 0.131
_exptl_crystal_size_mid 0.110
_exptl_crystal_size_min 0.102
_refine_diff_density_max 0.677
_refine_diff_density_min -0.412
_refine_diff_density_rms 0.054
_refine_ls_abs_structure_details 'Flack (1983)'
_refine_ls_abs_structure_Flack 0.102(5)
_refine_ls_extinction_method none
_refine_ls_goodness_of_fit_ref 1.040
_refine_ls_hydrogen_treatment constr
_refine_ls_matrix_type full
_refine_ls_number_parameters 1112
_refine_ls_number_reflns 16085
_refine_ls_number_restraints 2
_refine_ls_restrained_S_all 1.040
_refine_ls_R_factor_all 0.0456
_refine_ls_R_factor_gt 0.0383
_refine_ls_shift/su_max 0.001
_refine_ls_shift/su_mean 0.000
_refine_ls_structure_factor_coef Fsqd
_refine_ls_weighting_details 'W=1/[\S^2^(FO^2^)+(0.0439P)^2^+2.0046P] WHERE P=(FO^2^+2FC^2^)/3'
_refine_ls_weighting_scheme calc
_refine_ls_wR_factor_gt 0.0861
_refine_ls_wR_factor_ref 0.0895
_reflns_number_gt 14960
_reflns_number_total 16085
_reflns_threshold_expression I>2\s(I)
_cod_data_source_file d2cc00396a2.cif
_cod_data_source_block heipa30_0m_5_tw
_cod_original_sg_symbol_H-M 'P n'
_cod_database_code 7129847

loop_
_space_group_symop_id
_space_group_symop_operation_xyz
1 x,y,z
2 1/2+x,-y,1/2+z

loop_
_atom_site_aniso_label
_atom_site_aniso_U_11
_atom_site_aniso_U_22
_atom_site_aniso_U_33
_atom_site_aniso_U_23
_atom_site_aniso_U_13
_atom_site_aniso_U_12
Ni1 0.0113(2) 0.0143(2) 0.0101(2) -0.0010(2) 0.0030(2) -0.0009(2)
Ni2 0.0090(2) 0.0158(2) 0.0112(2) 0.0023(2) 0.0023(2) -0.0004(2)
Al1 0.0134(6) 0.0107(5) 0.0125(6) -0.0006(4) 0.0016(4) 0.0007(4)
Al2 0.0138(6) 0.0116(5) 0.0133(6) 0.0012(4) 0.0024(5) -0.0001(4)
C1 0.0118(19) 0.021(2) 0.019(2) -0.0011(16) 0.0068(16) -0.0005(15)
C2 0.016(2) 0.034(2) 0.012(2) -0.0015(17) 0.0058(16) -0.0001(17)
C3 0.020(2) 0.038(3) 0.020(2) -0.005(2) 0.0084(18) -0.0055(19)
C4 0.024(3) 0.056(3) 0.020(2) -0.015(2) 0.0071(19) -0.007(2)
C5 0.021(2) 0.071(4) 0.013(2) 0.003(2) 0.0027(18) 0.007(2)
C6 0.029(3) 0.048(3) 0.023(2) 0.009(2) 0.008(2) 0.012(2)
C7 0.022(2) 0.033(2) 0.023(2) 0.0024(19) 0.0089(18) 0.0082(19)
C8 0.015(2) 0.0179(18) 0.015(2) -0.0009(16) 0.0078(17) 0.0000(16)
C9 0.018(2) 0.0177(19) 0.0138(19) -0.0042(15) 0.0056(16) 0.0002(16)
C10 0.020(2) 0.022(2) 0.017(2) -0.0015(17) 0.0042(17) 0.0015(17)
C11 0.021(2) 0.030(2) 0.021(2) -0.0038(18) 0.0012(18) 0.0067(19)
C12 0.018(2) 0.030(3) 0.034(3) -0.012(2) 0.008(2) -0.0022(19)
C13 0.023(2) 0.031(2) 0.026(2) -0.005(2) 0.013(2) -0.0061(19)
C14 0.022(2) 0.024(2) 0.017(2) -0.0014(16) 0.0051(17) -0.0022(17)
C15 0.0098(18) 0.0177(19) 0.0101(18) 0.0022(14) 0.0039(15) 0.0000(14)
C16 0.0106(18) 0.0188(19) 0.0115(18) -0.0005(15) 0.0053(14) 0.0004(15)
C17 0.0116(18) 0.0131(18) 0.016(2) -0.0017(15) 0.0056(16) -0.0035(15)
C18 0.0107(18) 0.0129(18) 0.0129(18) -0.0009(14) 0.0022(15) -0.0017(14)
C19 0.0135(19) 0.0119(18) 0.016(2) -0.0035(14) 0.0022(15) 0.0005(14)
C20 0.015(2) 0.023(2) 0.018(2) -0.0012(16) 0.0020(17) -0.0010(16)
C21 0.021(2) 0.029(2) 0.014(2) 0.0015(17) 0.0009(17) -0.0009(18)
C22 0.015(2) 0.029(2) 0.019(2) -0.0026(17) -0.0071(16) -0.0010(17)
C23 0.016(2) 0.030(2) 0.022(2) -0.0027(18) 0.0042(17) -0.0016(18)
C24 0.018(2) 0.022(2) 0.014(2) -0.0004(16) 0.0026(16) 0.0004(17)
C25 0.019(2) 0.0149(18) 0.025(2) -0.001(2) 0.0012(19) 0.0054(19)
C26 0.020(2) 0.0131(19) 0.024(2) -0.0009(18) 0.0074(18) 0.0052(17)
C27 0.027(3) 0.026(2) 0.031(3) -0.002(2) 0.015(2) 0.008(2)
C28 0.021(2) 0.0119(17) 0.021(2) -0.0028(15) 0.0044(17) 0.0013(16)
C29 0.022(2) 0.0085(17) 0.025(2) 0.0008(15) 0.0058(18) 0.0012(15)
C30 0.025(2) 0.024(2) 0.040(3) 0.008(2) 0.014(2) -0.0022(18)
C31 0.026(2) 0.012(2) 0.020(2) 0.0051(16) 0.0041(18) 0.0040(17)
C32 0.043(3) 0.022(2) 0.020(2) 0.0059(18) 0.004(2) 0.006(2)
C33 0.032(2) 0.021(2) 0.021(2) -0.0088(18) -0.0010(19) 0.0030(18)
C34 0.014(3) 0.026(3) 0.035(3) -0.0053(18) -0.004(2) 0.0077(15)
C35 0.0098(18) 0.0131(19) 0.025(2) -0.0044(16) 0.0014(16) 0.0006(14)
C36 0.016(2) 0.018(2) 0.037(3) 0.0076(19) 0.0012(19) 0.0010(16)
C37 0.018(3) 0.020(3) 0.066(5) 0.011(2) 0.002(3) -0.0035(17)
C38 0.019(2) 0.014(2) 0.075(4) -0.013(3) -0.007(3) -0.003(2)
C39 0.022(3) 0.029(3) 0.053(4) -0.021(3) -0.004(2) 0.003(2)
C40 0.016(2) 0.022(2) 0.032(3) -0.0098(19) 0.0011(18) 0.0008(17)
C41 0.0078(18) 0.0142(19) 0.020(2) -0.0011(16) 0.0027(16) -0.0033(15)
C42 0.021(2) 0.019(2) 0.018(2) 0.0025(16) 0.0044(17) 0.0032(17)
C43 0.024(2) 0.019(2) 0.023(2) 0.0055(17) 0.0036(18) -0.0020(17)
C44 0.018(2) 0.017(2) 0.028(2) 0.005(2) -0.0021(18) 0.0007(18)
C45 0.018(2) 0.020(2) 0.032(2) -0.0076(18) 0.0023(18) 0.0011(17)
C46 0.0162(19) 0.0170(19) 0.018(2) -0.0019(16) 0.0038(16) 0.0019(15)
C47 0.0131(18) 0.0087(17) 0.0156(19) -0.0003(14) 0.0019(15) 0.0022(14)
C48 0.017(2) 0.023(2) 0.0138(19) -0.0020(16) 0.0047(16) -0.0022(16)
C49 0.016(2) 0.026(2) 0.021(2) -0.0022(17) 0.0022(17) -0.0042(16)
C50 0.025(2) 0.023(2) 0.014(2) -0.0035(16) -0.0022(17) -0.0049(17)
C51 0.032(2) 0.031(2) 0.012(2) -0.0003(17) 0.0024(18) -0.0032(19)
C52 0.023(2) 0.020(2) 0.015(2) 0.0010(16) 0.0045(16) -0.0039(17)
C67 0.0077(17) 0.0149(18) 0.0137(19) 0.0024(15) 0.0042(14) 0.0002(14)
C68 0.0118(19) 0.0160(18) 0.015(2) 0.0028(16) 0.0069(15) 0.0022(15)
C69 0.0189(19) 0.0147(19) 0.0105(18) 0.0018(14) 0.0047(15) 0.0007(15)
C70 0.022(2) 0.019(2) 0.016(2) 0.0034(16) 0.0050(16) -0.0002(16)
C71 0.027(3) 0.017(2) 0.026(3) 0.0005(16) 0.009(2) -0.0043(16)
C72 0.041(3) 0.013(2) 0.024(2) 0.0032(17) 0.013(2) 0.0024(19)
C73 0.020(3) 0.022(2) 0.023(3) 0.0041(16) 0.003(2) 0.0092(16)
C74 0.019(2) 0.023(2) 0.016(2) 0.0015(16) 0.0040(16) 0.0040(17)
C75 0.0151(19) 0.0155(19) 0.014(2) 0.0017(15) 0.0059(16) -0.0014(15)
C76 0.018(3) 0.014(2) 0.018(3) -0.0029(13) 0.004(2) 0.0009(13)
C77 0.021(2) 0.0141(18) 0.026(3) -0.0005(18) 0.008(2) 0.0011(17)
C78 0.021(2) 0.0096(18) 0.023(2) -0.0005(15) 0.0020(18) 0.0000(15)
C79 0.020(2) 0.0100(17) 0.023(2) 0.0007(16) 0.0051(17) -0.0021(15)
C80 0.026(2) 0.019(2) 0.028(2) -0.0002(17) 0.0092(19) -0.0048(17)
C81 0.020(2) 0.0139(17) 0.020(2) -0.0013(18) 0.0017(18) 0.0010(18)
C82 0.020(2) 0.026(2) 0.024(3) -0.005(2) -0.004(2) -0.005(2)
C83 0.026(2) 0.019(2) 0.028(2) 0.0029(18) -0.001(2) 0.0040(17)
C84 0.019(3) 0.026(2) 0.045(4) 0.000(2) 0.011(2) 0.0022(19)
C85 0.039(3) 0.023(2) 0.024(3) 0.000(2) 0.013(2) 0.009(2)
C86 0.0083(17) 0.0162(18) 0.0114(19) 0.0005(15) 0.0017(15) -0.0006(14)
C87 0.0154(19) 0.0141(18) 0.0123(19) 0.0029(15) 0.0035(15) 0.0001(15)
C88 0.0135(19) 0.020(2) 0.016(2) 0.0031(16) 0.0031(15) -0.0005(15)
C89 0.019(2) 0.027(2) 0.022(2) 0.0078(19) 0.0075(18) -0.0012(18)
C90 0.023(2) 0.030(2) 0.016(2) 0.0098(18) 0.0007(17) -0.0010(18)
C91 0.017(2) 0.034(2) 0.022(2) 0.0107(19) -0.0049(17) -0.0036(18)
C92 0.015(2) 0.026(2) 0.020(2) 0.0061(18) -0.0006(17) -0.0050(17)
C93 0.0143(19) 0.0131(19) 0.016(2) 0.0021(15) 0.0025(16) 0.0049(15)
C94 0.016(2) 0.032(2) 0.015(2) -0.0007(17) 0.0035(16) 0.0046(17)
C95 0.024(2) 0.055(3) 0.018(2) -0.002(2) -0.0009(19) 0.008(2)
C96 0.035(3) 0.065(4) 0.009(2) 0.008(2) 0.004(2) 0.020(3)
C97 0.038(3) 0.040(3) 0.019(2) 0.011(2) 0.016(2) 0.016(2)
C98 0.023(2) 0.023(2) 0.016(2) 0.0021(17) 0.0075(17) 0.0055(17)
C99 0.017(2) 0.0147(19) 0.012(2) 0.0020(16) 0.0051(16) -0.0021(16)
C100 0.0146(19) 0.023(2) 0.0164(19) 0.0023(16) 0.0051(15) 0.0029(16)
C101 0.023(2) 0.023(2) 0.019(2) 0.0013(17) 0.0072(18) 0.0068(17)
C102 0.038(3) 0.0153(18) 0.017(2) -0.0028(19) 0.010(2) -0.004(2)
C103 0.023(2) 0.029(2) 0.018(2) -0.0036(18) 0.0042(18) -0.0078(18)
C104 0.015(2) 0.025(2) 0.018(2) -0.0011(16) 0.0044(16) -0.0002(16)
C105 0.0117(19) 0.021(2) 0.019(2) -0.0012(16) 0.0043(16) -0.0004(15)
C106 0.0082(18) 0.033(2) 0.015(2) 0.0006(17) 0.0028(16) 0.0020(16)
C107 0.016(2) 0.033(2) 0.021(2) -0.0016(18) 0.0036(17) -0.0001(18)
C108 0.017(2) 0.044(3) 0.026(2) -0.009(2) 0.0047(19) -0.005(2)
C109 0.016(2) 0.061(3) 0.017(2) -0.003(2) 0.0005(18) 0.004(2)
C110 0.026(3) 0.058(4) 0.019(2) 0.011(2) 0.005(2) 0.008(2)
C111 0.017(2) 0.036(3) 0.022(2) 0.004(2) 0.0041(18) 0.0041(19)
C112 0.0093(19) 0.0178(19) 0.019(2) 0.0047(16) 0.0024(16) 0.0031(15)
C113 0.0147(19) 0.0156(19) 0.017(2) 0.0038(15) 0.0063(16) 0.0023(15)
C114 0.016(2) 0.023(2) 0.024(2) -0.0017(17) 0.0044(17) 0.0014(17)
C115 0.017(2) 0.034(3) 0.029(3) 0.004(2) 0.013(2) 0.0014(19)
C116 0.027(3) 0.032(3) 0.019(2) 0.0009(18) 0.0127(19) 0.0067(19)
C117 0.018(2) 0.029(2) 0.020(2) 0.0017(18) 0.0024(17) 0.0033(18)
C118 0.016(2) 0.021(2) 0.021(2) 0.0012(16) 0.0073(17) -0.0008(16)
C53 0.035(3) 0.016(2) 0.017(2) 0.0000(17) 0.0065(19) 0.0066(18)
C54 0.024(2) 0.022(2) 0.024(2) 0.0046(18) 0.0136(19) 0.0040(18)
C55 0.016(2) 0.022(2) 0.025(2) 0.0020(17) 0.0049(17) 0.0019(16)
C56 0.015(2) 0.0168(19) 0.018(2) 0.0023(16) 0.0054(17) 0.0034(15)
C57 0.0134(18) 0.019(2) 0.019(2) 0.0008(15) 0.0038(16) 0.0019(15)
C58 0.0120(18) 0.0145(19) 0.025(2) 0.0012(16) 0.0058(16) -0.0001(15)
C59 0.018(2) 0.0130(18) 0.019(2) -0.0007(15) 0.0064(17) -0.0013(15)
C60 0.019(2) 0.026(2) 0.020(2) 0.0025(17) 0.0079(17) -0.0010(17)
C61 0.018(2) 0.024(2) 0.021(2) 0.0023(18) -0.0021(17) -0.0038(17)
C62 0.032(2) 0.023(2) 0.013(2) -0.0004(16) 0.0059(18) -0.0018(18)
C63 0.024(2) 0.021(2) 0.023(2) -0.0024(17) 0.0015(18) 0.0002(17)
C64 0.017(2) 0.022(2) 0.022(2) 0.0015(17) 0.0036(17) 0.0002(17)
C65 0.026(2) 0.019(2) 0.025(2) -0.0017(17) 0.0141(19) 0.0006(17)
C66 0.016(2) 0.019(2) 0.023(2) -0.0012(17) 0.0079(17) 0.0020(16)

loop_
_atom_site_label
_atom_site_type_symbol
_atom_site_thermal_displace_type
_atom_site_fract_x
_atom_site_fract_y
_atom_site_fract_z
_atom_site_occupancy
_atom_site_U_iso_or_equiv
_atom_site_calc_flag
_atom_site_refinement_flags
_atom_site_disorder_assembly
_atom_site_disorder_group
Ni1 Ni Uani 0.38273(3) 1.19774(3) 0.68908(2) 1.000 0.0119(1) d . . .
Ni2 Ni Uani 0.64829(3) 0.29163(3) 0.26449(2) 1.000 0.0121(1) d . . .
Al1 Al Uani 0.47907(9) 1.08269(7) 0.64665(6) 1.000 0.0126(3) d . . .
Al2 Al Uani 0.53786(9) 0.40676(7) 0.29235(6) 1.000 0.0132(3) d . . .
C1 C Uani 0.3439(3) 1.1891(3) 0.7669(2) 1.000 0.0168(11) d . . .
C2 C Uani 0.3815(3) 1.1858(3) 0.8371(2) 1.000 0.0203(12) d . . .
C3 C Uani 0.4226(3) 1.2608(3) 0.8726(2) 1.000 0.0254(14) d . . .
C4 C Uani 0.4565(4) 1.2566(4) 0.9400(2) 1.000 0.0331(16) d . . .
C5 C Uani 0.4527(3) 1.1786(4) 0.9724(2) 1.000 0.0354(16) d . . .
C6 C Uani 0.4136(4) 1.1051(4) 0.9381(2) 1.000 0.0332(16) d . . .
C7 C Uani 0.3780(3) 1.1081(3) 0.8708(2) 1.000 0.0255(12) d . . .
C8 C Uani 0.2697(3) 1.1877(3) 0.7170(2) 1.000 0.0152(11) d . . .
C9 C Uani 0.1643(3) 1.1868(3) 0.6960(2) 1.000 0.0163(11) d . . .
C10 C Uani 0.1144(3) 1.2270(3) 0.6377(2) 1.000 0.0198(12) d . . .
C11 C Uani 0.0136(3) 1.2314(3) 0.6198(2) 1.000 0.0249(12) d . . .
C12 C Uani -0.0381(4) 1.1943(3) 0.6596(3) 1.000 0.0272(16) d . . .
C13 C Uani 0.0108(3) 1.1535(3) 0.7169(2) 1.000 0.0254(12) d . . .
C14 C Uani 0.1112(3) 1.1500(3) 0.7351(2) 1.000 0.0210(12) d . . .
C15 C Uani 0.3786(3) 1.1611(3) 0.59197(18) 1.000 0.0123(11) d . . .
C16 C Uani 0.4042(3) 1.2484(3) 0.60507(19) 1.000 0.0132(11) d . . .
C17 C Uani 0.4920(3) 1.2637(3) 0.6609(2) 1.000 0.0132(11) d . . .
C18 C Uani 0.5347(3) 1.1898(2) 0.69571(19) 1.000 0.0124(10) d . . .
C19 C Uani 0.6215(3) 1.1965(2) 0.75236(19) 1.000 0.0142(11) d . . .
C20 C Uani 0.6203(3) 1.1676(3) 0.8136(2) 1.000 0.0192(12) d . . .
C21 C Uani 0.7043(3) 1.1666(3) 0.8651(2) 1.000 0.0221(12) d . . .
C22 C Uani 0.7918(3) 1.1945(3) 0.8559(2) 1.000 0.0233(12) d . . .
C23 C Uani 0.7940(3) 1.2248(3) 0.7952(2) 1.000 0.0229(12) d . . .
C24 C Uani 0.7096(3) 1.2264(3) 0.7442(2) 1.000 0.0184(12) d . . .
C25 C Uani 0.5897(3) 0.9793(3) 0.6801(2) 1.000 0.0206(11) d . . .
C26 C Uani 0.5528(3) 0.9744(3) 0.6110(2) 1.000 0.0188(11) d . . .
C27 C Uani 0.6109(4) 0.9859(3) 0.5622(3) 1.000 0.0266(16) d . . .
C28 C Uani 0.4534(3) 0.9505(3) 0.5960(2) 1.000 0.0182(11) d . . .
C29 C Uani 0.4267(3) 0.9468(3) 0.6551(2) 1.000 0.0186(11) d . . .
C30 C Uani 0.3297(3) 0.9219(3) 0.6649(3) 1.000 0.0287(14) d . . .
C31 C Uani 0.5117(3) 0.9645(3) 0.7072(2) 1.000 0.0198(12) d . . .
C32 C Uani 0.5138(4) 0.9632(3) 0.7774(2) 1.000 0.0292(14) d . . .
C33 C Uani 0.3909(4) 0.9282(3) 0.5294(2) 1.000 0.0263(12) d . . .
C34 C Uani 0.6945(4) 0.9946(3) 0.7160(3) 1.000 0.0271(17) d . . .
C35 C Uani 0.5261(3) 1.3549(3) 0.6795(2) 1.000 0.0166(11) d . . .
C36 C Uani 0.5542(3) 1.4094(3) 0.6354(3) 1.000 0.0249(14) d . . .
C37 C Uani 0.5907(4) 1.4925(3) 0.6546(4) 1.000 0.037(2) d . . .
C38 C Uani 0.5981(4) 1.5229(3) 0.7165(3) 1.000 0.0399(16) d . . .
C39 C Uani 0.5703(4) 1.4703(4) 0.7596(3) 1.000 0.0375(19) d . . .
C40 C Uani 0.5346(3) 1.3862(3) 0.7422(2) 1.000 0.0244(14) d . . .
C41 C Uani 0.3476(3) 1.3258(3) 0.5727(2) 1.000 0.0142(11) d . . .
C42 C Uani 0.3374(3) 1.3442(3) 0.5075(2) 1.000 0.0195(12) d . . .
C43 C Uani 0.2848(3) 1.4176(3) 0.4785(2) 1.000 0.0226(12) d . . .
C44 C Uani 0.2435(3) 1.4740(3) 0.5138(2) 1.000 0.0226(12) d . . .
C45 C Uani 0.2538(3) 1.4563(3) 0.5788(2) 1.000 0.0242(12) d . . .
C46 C Uani 0.3050(3) 1.3833(3) 0.6080(2) 1.000 0.0172(11) d . . .
C47 C Uani 0.2941(3) 1.1285(2) 0.54015(19) 1.000 0.0129(10) d . . .
C48 C Uani 0.2172(3) 1.0868(3) 0.5561(2) 1.000 0.0178(11) d . . .
C49 C Uani 0.1445(3) 1.0450(3) 0.5092(2) 1.000 0.0216(12) d . . .
C50 C Uani 0.1471(3) 1.0434(3) 0.4452(2) 1.000 0.0221(12) d . . .
C51 C Uani 0.2223(3) 1.0856(3) 0.4280(2) 1.000 0.0257(12) d . . .
C52 C Uani 0.2957(3) 1.1271(3) 0.4749(2) 1.000 0.0195(12) d . . .
C67 C Uani 0.5080(3) 0.2459(2) 0.22778(19) 1.000 0.0119(10) d . . .
C68 C Uani 0.5425(3) 0.2247(3) 0.2981(2) 1.000 0.0136(11) d . . .
C69 C Uani 0.5423(3) 0.1318(3) 0.32111(18) 1.000 0.0146(11) d . . .
C70 C Uani 0.4543(3) 0.0893(3) 0.3136(2) 1.000 0.0190(12) d . . .
C71 C Uani 0.4504(4) 0.0064(3) 0.3416(3) 1.000 0.0230(16) d . . .
C72 C Uani 0.5352(4) -0.0347(3) 0.3755(2) 1.000 0.0252(14) d . . .
C73 C Uani 0.6235(4) 0.0069(3) 0.3816(3) 1.000 0.0222(16) d . . .
C74 C Uani 0.6272(3) 0.0895(3) 0.3551(2) 1.000 0.0195(12) d . . .
C75 C Uani 0.5751(3) 0.2944(3) 0.3409(2) 1.000 0.0145(11) d . . .
C76 C Uani 0.5310(4) 0.5037(2) 0.3687(3) 1.000 0.0168(16) d . . .
C77 C Uani 0.4483(4) 0.5158(3) 0.3142(3) 1.000 0.0201(13) d . . .
C78 C Uani 0.4811(3) 0.5439(3) 0.2601(2) 1.000 0.0187(11) d . . .
C79 C Uani 0.5843(3) 0.5442(2) 0.2799(2) 1.000 0.0178(11) d . . .
C80 C Uani 0.6524(3) 0.5738(3) 0.2414(2) 1.000 0.0240(12) d . . .
C81 C Uani 0.6145(3) 0.5197(3) 0.3472(2) 1.000 0.0187(11) d . . .
C82 C Uani 0.7191(4) 0.5198(3) 0.3872(2) 1.000 0.0253(14) d . . .
C83 C Uani 0.4156(3) 0.5708(3) 0.1959(2) 1.000 0.0260(12) d . . .
C84 C Uani 0.3441(4) 0.5128(3) 0.3158(3) 1.000 0.0296(18) d . . .
C85 C Uani 0.5280(4) 0.4791(4) 0.4360(3) 1.000 0.0278(16) d . . .
C86 C Uani 0.5060(3) 0.3342(3) 0.21161(18) 1.000 0.0122(10) d . . .
C87 C Uani 0.4766(3) 0.3715(3) 0.14507(19) 1.000 0.0140(11) d . . .
C88 C Uani 0.5402(3) 0.4238(3) 0.1218(2) 1.000 0.0167(11) d . . .
C89 C Uani 0.5085(3) 0.4687(3) 0.0633(2) 1.000 0.0223(12) d . . .
C90 C Uani 0.4131(3) 0.4637(3) 0.0269(2) 1.000 0.0239(12) d . . .
C91 C Uani 0.3493(3) 0.4118(3) 0.0490(2) 1.000 0.0263(12) d . . .
C92 C Uani 0.3796(3) 0.3664(3) 0.1072(2) 1.000 0.0214(12) d . . .
C93 C Uani 0.6133(3) 0.2799(3) 0.4115(2) 1.000 0.0148(11) d . . .
C94 C Uani 0.7066(3) 0.3076(3) 0.4448(2) 1.000 0.0211(12) d . . .
C95 C Uani 0.7406(4) 0.2974(4) 0.5118(2) 1.000 0.0336(14) d . . .
C96 C Uani 0.6834(4) 0.2585(4) 0.5462(2) 1.000 0.0367(18) d . . .
C97 C Uani 0.5911(4) 0.2303(4) 0.5140(2) 1.000 0.0307(16) d . . .
C98 C Uani 0.5567(3) 0.2411(3) 0.4473(2) 1.000 0.0202(12) d . . .
C99 C Uani 0.4885(3) 0.1698(3) 0.1810(2) 1.000 0.0143(11) d . . .
C100 C Uani 0.5654(3) 0.1155(3) 0.1771(2) 1.000 0.0178(11) d . . .
C101 C Uani 0.5496(3) 0.0413(3) 0.1382(2) 1.000 0.0214(12) d . . .
C102 C Uani 0.4556(4) 0.0205(3) 0.1020(2) 1.000 0.0229(13) d . . .
C103 C Uani 0.3801(3) 0.0738(3) 0.1053(2) 1.000 0.0236(12) d . . .
C104 C Uani 0.3958(3) 0.1478(3) 0.1444(2) 1.000 0.0194(12) d . . .
C105 C Uani 0.7837(3) 0.3021(3) 0.2876(2) 1.000 0.0172(11) d . . .
C106 C Uani 0.8706(3) 0.3050(3) 0.3427(2) 1.000 0.0188(11) d . . .
C107 C Uani 0.9278(3) 0.3810(3) 0.3544(2) 1.000 0.0236(12) d . . .
C108 C Uani 1.0098(3) 0.3849(4) 0.4074(2) 1.000 0.0292(14) d . . .
C109 C Uani 1.0364(3) 0.3133(4) 0.4481(2) 1.000 0.0321(14) d . . .
C110 C Uani 0.9801(4) 0.2387(4) 0.4370(2) 1.000 0.0346(18) d . . .
C111 C Uani 0.8965(3) 0.2341(3) 0.3846(2) 1.000 0.0252(14) d . . .
C112 C Uani 0.7476(3) 0.3070(3) 0.2256(2) 1.000 0.0157(11) d . . .
C113 C Uani 0.7678(3) 0.3108(3) 0.1625(2) 1.000 0.0154(11) d . . .
C114 C Uani 0.8575(3) 0.3411(3) 0.1571(2) 1.000 0.0212(12) d . . .
C115 C Uani 0.8785(3) 0.3393(3) 0.0978(2) 1.000 0.0254(16) d . . .
C116 C Uani 0.8115(4) 0.3069(3) 0.0432(2) 1.000 0.0247(16) d . . .
C117 C Uani 0.7222(3) 0.2767(3) 0.0479(2) 1.000 0.0229(12) d . . .
C118 C Uani 0.7004(3) 0.2793(3) 0.1072(2) 1.000 0.0189(12) d . . .
C53 C Uani 0.5969(4) 0.7308(3) 0.3771(2) 1.000 0.0228(14) d . . .
C54 C Uani 0.6849(3) 0.7619(3) 0.4157(2) 1.000 0.0220(12) d . . .
C55 C Uani 0.7001(3) 0.7696(3) 0.4817(2) 1.000 0.0211(12) d . . .
C56 C Uani 0.6271(3) 0.7456(3) 0.5108(2) 1.000 0.0164(11) d . . .
C57 C Uani 0.6434(3) 0.7495(3) 0.5798(2) 1.000 0.0173(11) d . . .
C58 C Uani 0.6563(3) 0.7506(3) 0.6376(2) 1.000 0.0170(11) d . . .
C59 C Uani 0.6705(3) 0.7467(3) 0.7064(2) 1.000 0.0164(11) d . . .
C60 C Uani 0.7617(3) 0.7271(3) 0.7484(2) 1.000 0.0212(12) d . . .
C61 C Uani 0.7733(3) 0.7190(3) 0.8145(2) 1.000 0.0225(12) d . . .
C62 C Uani 0.6943(3) 0.7294(3) 0.8394(2) 1.000 0.0227(12) d . . .
C63 C Uani 0.5245(3) 0.7069(3) 0.4055(2) 1.000 0.0236(12) d . . .
C64 C Uani 0.5394(3) 0.7149(3) 0.4716(2) 1.000 0.0207(12) d . . .
C65 C Uani 0.6038(3) 0.7491(3) 0.7984(2) 1.000 0.0219(12) d . . .
C66 C Uani 0.5917(3) 0.7590(3) 0.7322(2) 1.000 0.0188(12) d . . .
H3 H Uiso 0.42720 1.31423 0.85064 1.000 0.0310 c RU . .
H4 H Uiso 0.48244 1.30778 0.96399 1.000 0.0400 c RU . .
H5 H Uiso 0.47716 1.17591 1.01833 1.000 0.0420 c RU . .
H6 H Uiso 0.41070 1.05167 0.96040 1.000 0.0400 c RU . .
H7 H Uiso 0.35104 1.05672 0.84763 1.000 0.0300 c RU . .
H10 H Uiso 0.14972 1.25156 0.61024 1.000 0.0240 c RU . .
H11 H Uiso -0.01998 1.25952 0.58046 1.000 0.0300 c RU . .
H12 H Uiso -0.10700 1.19712 0.64748 1.000 0.0330 c RU . .
H13 H Uiso -0.02465 1.12777 0.74391 1.000 0.0300 c RU . .
H14 H Uiso 0.14434 1.12210 0.77461 1.000 0.0250 c RU . .
H20 H Uiso 0.56083 1.14799 0.82056 1.000 0.0230 c RU . .
H21 H Uiso 0.70157 1.14680 0.90664 1.000 0.0260 c RU . .
H22 H Uiso 0.84953 1.19293 0.89078 1.000 0.0280 c RU . .
H23 H Uiso 0.85349 1.24445 0.78840 1.000 0.0270 c RU . .
H24 H Uiso 0.71199 1.24826 0.70309 1.000 0.0220 c RU . .
H27A H Uiso 0.63472 0.92858 0.55243 1.000 0.0400 c RU . .
H27B H Uiso 0.66612 1.02494 0.58028 1.000 0.0400 c RU . .
H27C H Uiso 0.56939 1.01170 0.52227 1.000 0.0400 c RU . .
H30A H Uiso 0.33642 0.86719 0.68988 1.000 0.0430 c RU . .
H30B H Uiso 0.28255 0.91343 0.62255 1.000 0.0430 c RU . .
H30C H Uiso 0.30721 0.96882 0.68858 1.000 0.0430 c RU . .
H32A H Uiso 0.49161 0.90574 0.78832 1.000 0.0440 c RU . .
H32B H Uiso 0.47089 1.00921 0.78577 1.000 0.0440 c RU . .
H32C H Uiso 0.58031 0.97372 0.80401 1.000 0.0440 c RU . .
H33A H Uiso 0.40176 0.86676 0.51953 1.000 0.0390 c RU . .
H33B H Uiso 0.40772 0.96657 0.49736 1.000 0.0390 c RU . .
H33C H Uiso 0.32243 0.93659 0.52797 1.000 0.0390 c RU . .
H34A H Uiso 0.73076 0.93951 0.71839 1.000 0.0410 c RU . .
H34B H Uiso 0.69871 1.01541 0.76003 1.000 0.0410 c RU . .
H34C H Uiso 0.72225 1.03891 0.69303 1.000 0.0410 c RU . .
H36 H Uiso 0.54838 1.38964 0.59235 1.000 0.0300 c RU . .
H37 H Uiso 0.61102 1.52901 0.62473 1.000 0.0440 c RU . .
H38 H Uiso 0.62236 1.58025 0.72892 1.000 0.0480 c RU . .
H39 H Uiso 0.57525 1.49138 0.80213 1.000 0.0450 c RU . .
H40 H Uiso 0.51613 1.35006 0.77301 1.000 0.0300 c RU . .
H42 H Uiso 0.36633 1.30656 0.48268 1.000 0.0230 c RU . .
H43 H Uiso 0.27744 1.42895 0.43375 1.000 0.0270 c RU . .
H44 H Uiso 0.20839 1.52421 0.49386 1.000 0.0270 c RU . .
H45 H Uiso 0.22551 1.49474 0.60350 1.000 0.0290 c RU . .
H46 H Uiso 0.31129 1.37203 0.65261 1.000 0.0210 c RU . .
H48 H Uiso 0.21434 1.08692 0.59991 1.000 0.0210 c RU . .
H49 H Uiso 0.09244 1.01725 0.52122 1.000 0.0260 c RU . .
H50 H Uiso 0.09799 1.01374 0.41336 1.000 0.0260 c RU . .
H51 H Uiso 0.22365 1.08626 0.38386 1.000 0.0310 c RU . .
H52 H Uiso 0.34751 1.15486 0.46266 1.000 0.0230 c RU . .
H70 H Uiso 0.39592 0.11656 0.28935 1.000 0.0230 c RU . .
H71 H Uiso 0.38956 -0.02142 0.33728 1.000 0.0280 c RU . .
H72 H Uiso 0.53308 -0.09082 0.39448 1.000 0.0300 c RU . .
H73 H Uiso 0.68207 -0.02154 0.40411 1.000 0.0270 c RU . .
H74 H Uiso 0.68816 0.11755 0.36028 1.000 0.0230 c RU . .
H80A H Uiso 0.68058 0.63082 0.25781 1.000 0.0360 c RU . .
H80B H Uiso 0.61652 0.57946 0.19555 1.000 0.0360 c RU . .
H80C H Uiso 0.70450 0.53049 0.24588 1.000 0.0360 c RU . .
H82A H Uiso 0.74384 0.58021 0.39188 1.000 0.0380 c RU . .
H82B H Uiso 0.75796 0.48406 0.36555 1.000 0.0380 c RU . .
H82C H Uiso 0.72349 0.49523 0.43024 1.000 0.0380 c RU . .
H83A H Uiso 0.38805 0.62881 0.19983 1.000 0.0390 c RU . .
H83B H Uiso 0.36292 0.52783 0.18202 1.000 0.0390 c RU . .
H83C H Uiso 0.45276 0.57331 0.16363 1.000 0.0390 c RU . .
H84A H Uiso 0.32644 0.56901 0.33180 1.000 0.0450 c RU . .
H84B H Uiso 0.33547 0.46535 0.34464 1.000 0.0450 c RU . .
H84C H Uiso 0.30236 0.50207 0.27186 1.000 0.0450 c RU . .
H85A H Uiso 0.50430 0.52916 0.45617 1.000 0.0420 c RU . .
H85B H Uiso 0.59346 0.46327 0.46199 1.000 0.0420 c RU . .
H85C H Uiso 0.48431 0.42895 0.43384 1.000 0.0420 c RU . .
H88 H Uiso 0.60615 0.42864 0.14632 1.000 0.0200 c RU . .
H89 H Uiso 0.55320 0.50326 0.04824 1.000 0.0270 c RU . .
H90 H Uiso 0.39149 0.49529 -0.01276 1.000 0.0290 c RU . .
H91 H Uiso 0.28359 0.40721 0.02394 1.000 0.0320 c RU . .
H92 H Uiso 0.33445 0.33160 0.12163 1.000 0.0260 c RU . .
H94 H Uiso 0.74721 0.33373 0.42155 1.000 0.0250 c RU . .
H95 H Uiso 0.80388 0.31750 0.53386 1.000 0.0400 c RU . .
H96 H Uiso 0.70726 0.25099 0.59190 1.000 0.0440 c RU . .
H97 H Uiso 0.55112 0.20349 0.53745 1.000 0.0370 c RU . .
H98 H Uiso 0.49305 0.22164 0.42569 1.000 0.0240 c RU . .
H100 H Uiso 0.62958 0.12970 0.20155 1.000 0.0220 c RU . .
H101 H Uiso 0.60251 0.00472 0.13622 1.000 0.0250 c RU . .
H102 H Uiso 0.44410 -0.03029 0.07522 1.000 0.0270 c RU . .
H103 H Uiso 0.31602 0.05981 0.08039 1.000 0.0280 c RU . .
H104 H Uiso 0.34242 0.18384 0.14622 1.000 0.0230 c RU . .
H107 H Uiso 0.91076 0.43007 0.32614 1.000 0.0280 c RU . .
H108 H Uiso 1.04762 0.43704 0.41556 1.000 0.0350 c RU . .
H109 H Uiso 1.09334 0.31563 0.48357 1.000 0.0390 c RU . .
H110 H Uiso 0.99801 0.18966 0.46524 1.000 0.0410 c RU . .
H111 H Uiso 0.85769 0.18250 0.37771 1.000 0.0300 c RU . .
H114 H Uiso 0.90413 0.36309 0.19433 1.000 0.0260 c RU . .
H115 H Uiso 0.93942 0.36044 0.09442 1.000 0.0310 c RU . .
H116 H Uiso 0.82658 0.30543 0.00264 1.000 0.0300 c RU . .
H117 H Uiso 0.67610 0.25420 0.01063 1.000 0.0270 c RU . .
H118 H Uiso 0.63883 0.25936 0.11012 1.000 0.0230 c RU . .
H53 H Uiso 0.58630 0.72592 0.33149 1.000 0.0270 c RU . .
H54 H Uiso 0.73480 0.77806 0.39635 1.000 0.0270 c RU . .
H55 H Uiso 0.76050 0.79116 0.50778 1.000 0.0250 c RU . .
H60 H Uiso 0.81595 0.71936 0.73138 1.000 0.0250 c RU . .
H61 H Uiso 0.83552 0.70626 0.84283 1.000 0.0270 c RU . .
H62 H Uiso 0.70209 0.72306 0.88467 1.000 0.0270 c RU . .
H63 H Uiso 0.46440 0.68489 0.37938 1.000 0.0280 c RU . .
H64 H Uiso 0.48891 0.69928 0.49062 1.000 0.0250 c RU . .
H65 H Uiso 0.54972 0.75579 0.81565 1.000 0.0260 c RU . .
H66 H Uiso 0.52984 0.77422 0.70454 1.000 0.0230 c RU . .

loop_
_atom_type_symbol
_atom_type_description
_atom_type_scat_dispersion_real
_atom_type_scat_dispersion_imag
_atom_type_scat_source
C C 0.0033 0.0016 ' International Tables Vol C Tables 4.2.6.8 and 6.1.1.4'
H H 0.0000 0.0000 ' International Tables Vol C Tables 4.2.6.8 and 6.1.1.4'
Al Al 0.0645 0.0514 ' International Tables Vol C Tables 4.2.6.8 and 6.1.1.4'
Ni Ni 0.3393 1.1124 ' International Tables Vol C Tables 4.2.6.8 and 6.1.1.4'

loop_
_geom_angle_atom_site_label_1
_geom_angle_atom_site_label_2
_geom_angle_atom_site_label_3
_geom_angle
_geom_angle_site_symmetry_1
_geom_angle_site_symmetry_2
_geom_angle_site_symmetry_3
_geom_angle_publ_flag
Al1 Ni1 C1 125.59(14) . . . yes
Al1 Ni1 C8 130.94(14) . . . yes
Al1 Ni1 C15 49.26(12) . . . yes
Al1 Ni1 C16 73.81(13) . . . yes
Al1 Ni1 C17 72.88(13) . . . yes
Al1 Ni1 C18 49.19(9) . . . yes
C1 Ni1 C8 39.78(18) . . . yes
C1 Ni1 C15 153.90(18) . . . yes
C1 Ni1 C16 160.54(19) . . . yes
C1 Ni1 C17 135.26(18) . . . yes
C1 Ni1 C18 118.16(17) . . . yes
C8 Ni1 C15 119.38(18) . . . yes
C8 Ni1 C16 131.02(18) . . . yes
C8 Ni1 C17 155.82(19) . . . yes
C8 Ni1 C18 157.05(17) . . . yes
C15 Ni1 C16 38.56(17) . . . yes
C15 Ni1 C17 70.60(17) . . . yes
C15 Ni1 C18 78.96(16) . . . yes
C16 Ni1 C17 42.45(17) . . . yes
C16 Ni1 C18 71.84(16) . . . yes
C17 Ni1 C18 38.53(15) . . . yes
C67 Ni2 C112 131.15(17) . . . yes
C68 Ni2 C75 38.08(17) . . . yes
C68 Ni2 C86 70.06(17) . . . yes
C68 Ni2 C105 137.67(18) . . . yes
C68 Ni2 C112 158.06(19) . . . yes
Al2 Ni2 C67 73.71(10) . . . yes
Al2 Ni2 C68 72.68(13) . . . yes
Al2 Ni2 C75 49.45(12) . . . yes
Al2 Ni2 C86 49.63(11) . . . yes
Al2 Ni2 C105 123.05(14) . . . yes
Al2 Ni2 C112 128.56(15) . . . yes
C67 Ni2 C68 41.71(16) . . . yes
C67 Ni2 C75 71.03(16) . . . yes
C67 Ni2 C86 38.40(15) . . . yes
C67 Ni2 C105 163.25(17) . . . yes
C75 Ni2 C112 157.81(18) . . . yes
C86 Ni2 C105 151.68(18) . . . yes
C86 Ni2 C112 117.42(17) . . . yes
C105 Ni2 C112 40.55(18) . . . yes
C75 Ni2 C86 78.94(16) . . . yes
C75 Ni2 C105 118.47(17) . . . yes
Ni1 Al1 C28 138.46(13) . . . yes
Ni1 Al1 C15 54.64(12) . . . yes
Ni1 Al1 C18 54.83(13) . . . yes
Ni1 Al1 C25 141.70(12) . . . yes
Ni1 Al1 C26 174.87(13) . . . yes
C28 Al1 C31 62.31(16) . . . yes
C29 Al1 C31 37.89(16) . . . yes
C15 Al1 C31 147.68(19) . . . yes
C18 Al1 C25 105.37(17) . . . yes
C18 Al1 C26 129.58(18) . . . yes
C18 Al1 C28 166.23(18) . . . yes
C18 Al1 C29 144.72(17) . . . yes
C18 Al1 C31 111.78(16) . . . yes
C25 Al1 C26 37.86(15) . . . yes
C25 Al1 C28 62.05(16) . . . yes
Ni1 Al1 C29 112.56(13) . . . yes
Ni1 Al1 C31 113.74(13) . . . yes
C15 Al1 C18 86.55(17) . . . yes
C15 Al1 C25 163.56(17) . . . yes
C15 Al1 C26 125.70(17) . . . yes
C15 Al1 C28 104.74(17) . . . yes
C15 Al1 C29 113.64(18) . . . yes
C26 Al1 C28 36.94(16) . . . yes
C25 Al1 C29 62.52(17) . . . yes
C25 Al1 C31 37.35(16) . . . yes
C28 Al1 C29 36.81(15) . . . yes
C26 Al1 C29 62.35(17) . . . yes
C26 Al1 C31 62.99(16) . . . yes
Ni2 Al2 C77 175.38(15) . . . yes
C75 Al2 C78 164.85(18) . . . yes
Ni2 Al2 C78 139.04(12) . . . yes
Ni2 Al2 C79 113.23(12) . . . yes
Ni2 Al2 C81 114.43(13) . . . yes
Ni2 Al2 C86 54.85(13) . . . yes
C75 Al2 C76 104.16(18) . . . yes
C75 Al2 C77 128.1(2) . . . yes
Ni2 Al2 C75 55.66(13) . . . yes
Ni2 Al2 C76 141.82(16) . . . yes
C76 Al2 C86 163.3(2) . . . yes
C77 Al2 C78 36.99(18) . . . yes
C77 Al2 C79 62.16(18) . . . yes
C77 Al2 C81 62.37(19) . . . yes
C77 Al2 C86 125.9(2) . . . yes
C78 Al2 C79 36.71(16) . . . yes
C78 Al2 C81 61.98(16) . . . yes
C78 Al2 C86 105.43(17) . . . yes
C75 Al2 C79 144.95(18) . . . yes
C75 Al2 C81 111.60(18) . . . yes
C75 Al2 C86 86.70(18) . . . yes
C76 Al2 C77 37.5(2) . . . yes
C76 Al2 C78 62.05(17) . . . yes
C76 Al2 C79 62.63(17) . . . yes
C76 Al2 C81 37.27(18) . . . yes
C81 Al2 C86 149.08(18) . . . yes
C79 Al2 C81 37.81(15) . . . yes
C79 Al2 C86 114.84(17) . . . yes
Ni1 C1 C2 142.7(3) . . . yes
Ni1 C1 C8 69.2(3) . . . yes
C2 C1 C8 148.1(4) . . . no
C1 C2 C7 120.6(4) . . . no
C1 C2 C3 120.9(4) . . . no
C3 C2 C7 118.5(4) . . . no
C2 C3 C4 119.9(4) . . . no
C3 C4 C5 120.6(5) . . . no
C4 C5 C6 119.9(4) . . . no
C5 C6 C7 120.6(5) . . . no
C2 C7 C6 120.6(4) . . . no
Ni1 C8 C1 71.0(3) . . . yes
Ni1 C8 C9 144.6(3) . . . yes
C1 C8 C9 144.2(4) . . . no
C8 C9 C10 120.5(4) . . . no
C8 C9 C14 120.6(4) . . . no
C10 C9 C14 118.9(4) . . . no
C9 C10 C11 120.4(4) . . . no
C10 C11 C12 119.8(4) . . . no
C11 C12 C13 120.0(5) . . . no
C12 C13 C14 120.2(4) . . . no
C9 C14 C13 120.7(4) . . . no
Ni1 C15 Al1 76.10(14) . . . yes
Al1 C15 C16 110.4(3) . . . yes
Al1 C15 C47 123.4(3) . . . yes
C16 C15 C47 126.0(4) . . . no
Ni1 C15 C16 67.5(2) . . . yes
Ni1 C15 C47 127.9(3) . . . yes
Ni1 C16 C15 73.9(2) . . . yes
C15 C16 C17 115.4(4) . . . no
Ni1 C16 C17 69.7(2) . . . yes
Ni1 C16 C41 120.8(3) . . . yes
C17 C16 C41 118.7(4) . . . no
C15 C16 C41 125.7(4) . . . no
Ni1 C17 C18 73.2(3) . . . yes
Ni1 C17 C16 67.9(2) . . . yes
C16 C17 C35 120.1(4) . . . no
Ni1 C17 C35 126.1(3) . . . yes
C16 C17 C18 116.8(4) . . . no
C18 C17 C35 123.0(4) . . . no
Ni1 C18 C17 68.3(3) . . . yes
Ni1 C18 C19 131.2(3) . . . yes
Al1 C18 C17 109.0(3) . . . yes
Al1 C18 C19 127.9(2) . . . yes
C17 C18 C19 121.9(3) . . . no
Ni1 C18 Al1 75.99(15) . . . yes
C18 C19 C20 121.8(4) . . . no
C20 C19 C24 117.8(4) . . . no
C18 C19 C24 120.2(4) . . . no
C19 C20 C21 121.4(4) . . . no
C20 C21 C22 120.2(4) . . . no
C21 C22 C23 119.1(4) . . . no
C22 C23 C24 120.3(4) . . . no
C19 C24 C23 121.1(4) . . . no
C26 C25 C31 107.9(4) . . . no
C26 C25 C34 124.9(4) . . . no
C31 C25 C34 127.2(4) . . . no
Al1 C25 C34 125.6(3) . . . yes
Al1 C25 C26 70.8(3) . . . yes
Al1 C25 C31 70.7(3) . . . yes
Al1 C26 C25 71.3(3) . . . yes
Al1 C26 C27 123.9(3) . . . yes
Al1 C26 C28 74.0(3) . . . yes
C25 C26 C27 126.2(4) . . . no
C25 C26 C28 108.2(4) . . . no
C27 C26 C28 125.4(4) . . . no
Al1 C28 C29 69.9(3) . . . yes
C26 C28 C33 125.1(4) . . . no
Al1 C28 C33 129.2(3) . . . yes
C26 C28 C29 107.8(4) . . . no
Al1 C28 C26 69.0(3) . . . yes
C29 C28 C33 127.1(4) . . . no
Al1 C29 C28 73.3(3) . . . yes
Al1 C29 C30 126.1(3) . . . yes
Al1 C29 C31 69.8(3) . . . yes
C28 C29 C30 128.0(4) . . . no
C28 C29 C31 108.0(4) . . . no
C30 C29 C31 123.8(4) . . . no
Al1 C31 C25 72.0(3) . . . yes
Al1 C31 C29 72.3(3) . . . yes
Al1 C31 C32 123.2(3) . . . yes
C25 C31 C29 108.0(4) . . . no
C25 C31 C32 127.9(4) . . . no
C29 C31 C32 124.1(4) . . . no
C17 C35 C36 120.5(4) . . . no
C17 C35 C40 120.7(4) . . . no
C36 C35 C40 118.8(4) . . . no
C35 C36 C37 119.7(6) . . . no
C36 C37 C38 121.0(6) . . . no
C37 C38 C39 119.6(5) . . . no
C38 C39 C40 120.9(5) . . . no
C35 C40 C39 120.0(4) . . . no
C16 C41 C46 120.3(4) . . . no
C42 C41 C46 118.3(4) . . . no
C16 C41 C42 121.4(4) . . . no
C41 C42 C43 120.3(4) . . . no
C42 C43 C44 121.0(4) . . . no
C43 C44 C45 119.0(4) . . . no
C44 C45 C46 120.6(4) . . . no
C41 C46 C45 120.9(4) . . . no
C15 C47 C48 120.4(4) . . . no
C15 C47 C52 121.2(4) . . . no
C48 C47 C52 117.8(4) . . . no
C47 C48 C49 121.3(4) . . . no
C48 C49 C50 120.6(4) . . . no
C49 C50 C51 119.2(4) . . . no
C50 C51 C52 120.4(4) . . . no
C47 C52 C51 120.8(4) . . . no
C2 C3 H3 120.00 . . . no
C4 C3 H3 120.00 . . . no
C3 C4 H4 120.00 . . . no
C5 C4 H4 120.00 . . . no
C4 C5 H5 120.00 . . . no
C6 C5 H5 120.00 . . . no
C5 C6 H6 120.00 . . . no
C7 C6 H6 120.00 . . . no
C2 C7 H7 120.00 . . . no
C6 C7 H7 120.00 . . . no
C9 C10 H10 120.00 . . . no
C11 C10 H10 120.00 . . . no
C12 C11 H11 120.00 . . . no
C10 C11 H11 120.00 . . . no
C11 C12 H12 120.00 . . . no
C13 C12 H12 120.00 . . . no
C12 C13 H13 120.00 . . . no
C14 C13 H13 120.00 . . . no
C9 C14 H14 120.00 . . . no
C13 C14 H14 120.00 . . . no
C19 C20 H20 119.00 . . . no
C21 C20 H20 119.00 . . . no
C22 C21 H21 120.00 . . . no
C20 C21 H21 120.00 . . . no
C21 C22 H22 120.00 . . . no
C23 C22 H22 120.00 . . . no
C22 C23 H23 120.00 . . . no
C24 C23 H23 120.00 . . . no
C23 C24 H24 119.00 . . . no
C19 C24 H24 119.00 . . . no
C26 C27 H27A 109.00 . . . no
C26 C27 H27B 109.00 . . . no
H27A C27 H27B 110.00 . . . no
H27A C27 H27C 110.00 . . . no
C26 C27 H27C 109.00 . . . no
H27B C27 H27C 109.00 . . . no
C29 C30 H30B 109.00 . . . no
C29 C30 H30C 109.00 . . . no
C29 C30 H30A 109.00 . . . no
H30A C30 H30C 110.00 . . . no
H30B C30 H30C 110.00 . . . no
H30A C30 H30B 109.00 . . . no
C31 C32 H32C 109.00 . . . no
H32A C32 H32B 110.00 . . . no
H32A C32 H32C 109.00 . . . no
H32B C32 H32C 110.00 . . . no
C31 C32 H32A 109.00 . . . no
C31 C32 H32B 109.00 . . . no
C28 C33 H33C 109.00 . . . no
C28 C33 H33A 109.00 . . . no
C28 C33 H33B 110.00 . . . no
H33B C33 H33C 110.00 . . . no
H33A C33 H33B 110.00 . . . no
H33A C33 H33C 109.00 . . . no
C25 C34 H34A 110.00 . . . no
H34A C34 H34B 109.00 . . . no
C25 C34 H34B 109.00 . . . no
C25 C34 H34C 109.00 . . . no
H34B C34 H34C 109.00 . . . no
H34A C34 H34C 109.00 . . . no
C37 C36 H36 120.00 . . . no
C35 C36 H36 120.00 . . . no
C36 C37 H37 120.00 . . . no
C38 C37 H37 119.00 . . . no
C37 C38 H38 120.00 . . . no
C39 C38 H38 120.00 . . . no
C40 C39 H39 120.00 . . . no
C38 C39 H39 119.00 . . . no
C35 C40 H40 120.00 . . . no
C39 C40 H40 120.00 . . . no
C43 C42 H42 120.00 . . . no
C41 C42 H42 120.00 . . . no
C42 C43 H43 119.00 . . . no
C44 C43 H43 120.00 . . . no
C43 C44 H44 121.00 . . . no
C45 C44 H44 120.00 . . . no
C44 C45 H45 120.00 . . . no
C46 C45 H45 120.00 . . . no
C45 C46 H46 120.00 . . . no
C41 C46 H46 120.00 . . . no
C47 C48 H48 119.00 . . . no
C49 C48 H48 119.00 . . . no
C48 C49 H49 120.00 . . . no
C50 C49 H49 120.00 . . . no
C51 C50 H50 120.00 . . . no
C49 C50 H50 120.00 . . . no
C50 C51 H51 120.00 . . . no
C52 C51 H51 120.00 . . . no
C47 C52 H52 120.00 . . . no
C51 C52 H52 120.00 . . . no
Ni2 C67 C68 70.6(2) . . . yes
Ni2 C67 C86 73.8(2) . . . yes
Ni2 C67 C99 119.8(3) . . . yes
C68 C67 C86 116.2(3) . . . no
C68 C67 C99 117.2(3) . . . no
C86 C67 C99 126.3(4) . . . no
Ni2 C68 C67 67.7(2) . . . yes
Ni2 C68 C69 129.4(3) . . . yes
Ni2 C68 C75 73.4(3) . . . yes
C67 C68 C69 120.6(3) . . . no
C67 C68 C75 117.3(4) . . . no
C69 C68 C75 122.1(4) . . . no
C68 C69 C70 119.1(4) . . . no
C68 C69 C74 121.9(4) . . . no
C70 C69 C74 118.7(4) . . . no
C69 C70 C71 120.7(4) . . . no
C70 C71 C72 120.0(5) . . . no
C71 C72 C73 119.3(4) . . . no
C72 C73 C74 120.7(5) . . . no
C69 C74 C73 120.5(4) . . . no
Ni2 C75 Al2 74.89(15) . . . yes
Ni2 C75 C68 68.5(2) . . . yes
Ni2 C75 C93 130.4(3) . . . yes
Al2 C75 C68 108.4(3) . . . yes
Al2 C75 C93 129.2(3) . . . yes
C68 C75 C93 121.5(4) . . . no
Al2 C76 C77 71.2(3) . . . yes
Al2 C76 C81 70.4(3) . . . yes
Al2 C76 C85 124.0(3) . . . yes
C77 C76 C81 107.3(5) . . . no
C77 C76 C85 125.6(5) . . . no
C81 C76 C85 127.1(5) . . . no
Al2 C77 C76 71.3(3) . . . yes
Al2 C77 C78 73.6(3) . . . yes
Al2 C77 C84 128.0(3) . . . yes
C76 C77 C78 108.6(5) . . . no
C76 C77 C84 125.7(5) . . . no
C78 C77 C84 125.1(5) . . . no
Al2 C78 C77 69.4(3) . . . yes
Al2 C78 C79 69.9(2) . . . yes
Al2 C78 C83 127.8(3) . . . yes
C77 C78 C79 107.7(4) . . . no
C77 C78 C83 124.4(4) . . . no
C79 C78 C83 127.9(4) . . . no
Al2 C79 C78 73.4(2) . . . yes
Al2 C79 C80 127.1(3) . . . yes
Al2 C79 C81 69.8(2) . . . yes
C78 C79 C80 127.8(4) . . . no
C78 C79 C81 107.6(4) . . . no
C80 C79 C81 124.3(4) . . . no
Al2 C81 C76 72.3(3) . . . yes
Al2 C81 C79 72.4(2) . . . yes
Al2 C81 C82 125.3(3) . . . yes
C76 C81 C79 108.8(4) . . . no
C76 C81 C82 127.7(4) . . . no
C79 C81 C82 123.4(4) . . . no
Ni2 C86 Al2 75.51(14) . . . yes
Ni2 C86 C67 67.8(2) . . . yes
Ni2 C86 C87 127.1(3) . . . yes
Al2 C86 C67 109.6(3) . . . yes
Al2 C86 C87 123.9(3) . . . yes
C67 C86 C87 126.3(4) . . . no
C86 C87 C88 121.2(4) . . . no
C86 C87 C92 120.6(4) . . . no
C88 C87 C92 117.5(4) . . . no
C87 C88 C89 121.1(4) . . . no
C88 C89 C90 120.8(4) . . . no
C89 C90 C91 118.8(4) . . . no
C90 C91 C92 121.2(4) . . . no
C87 C92 C91 120.6(4) . . . no
C75 C93 C94 120.9(4) . . . no
C75 C93 C98 121.3(4) . . . no
C94 C93 C98 117.8(4) . . . no
C93 C94 C95 120.6(4) . . . no
C94 C95 C96 120.5(5) . . . no
C95 C96 C97 119.6(4) . . . no
C96 C97 C98 120.0(5) . . . no
C93 C98 C97 121.4(4) . . . no
C67 C99 C100 119.2(4) . . . no
C67 C99 C104 122.5(4) . . . no
C100 C99 C104 118.1(4) . . . no
C99 C100 C101 121.1(4) . . . no
C100 C101 C102 119.6(4) . . . no
C101 C102 C103 119.5(4) . . . no
C102 C103 C104 120.9(4) . . . no
C99 C104 C103 120.7(4) . . . no
Ni2 C105 C106 143.8(3) . . . yes
Ni2 C105 C112 68.7(3) . . . yes
C106 C105 C112 147.5(4) . . . no
C105 C106 C107 119.8(4) . . . no
C105 C106 C111 121.1(4) . . . no
C107 C106 C111 119.1(4) . . . no
C106 C107 C108 120.2(4) . . . no
C107 C108 C109 120.4(5) . . . no
C108 C109 C110 119.6(4) . . . no
C109 C110 C111 120.8(5) . . . no
C106 C111 C110 119.9(4) . . . no
Ni2 C112 C105 70.7(3) . . . yes
Ni2 C112 C113 142.6(3) . . . yes
C105 C112 C113 146.3(4) . . . no
C112 C113 C114 120.5(4) . . . no
C112 C113 C118 120.5(4) . . . no
C114 C113 C118 118.8(4) . . . no
C113 C114 C115 120.2(4) . . . no
C114 C115 C116 120.6(4) . . . no
C115 C116 C117 119.8(4) . . . no
C116 C117 C118 119.9(4) . . . no
C113 C118 C117 120.8(4) . . . no
C69 C70 H70 120.00 . . . no
C71 C70 H70 120.00 . . . no
C70 C71 H71 120.00 . . . no
C72 C71 H71 120.00 . . . no
C71 C72 H72 120.00 . . . no
C73 C72 H72 120.00 . . . no
C72 C73 H73 120.00 . . . no
C74 C73 H73 120.00 . . . no
C69 C74 H74 120.00 . . . no
C73 C74 H74 120.00 . . . no
C79 C80 H80A 109.00 . . . no
C79 C80 H80B 110.00 . . . no
C79 C80 H80C 109.00 . . . no
H80A C80 H80B 109.00 . . . no
H80A C80 H80C 109.00 . . . no
H80B C80 H80C 110.00 . . . no
C81 C82 H82A 109.00 . . . no
C81 C82 H82B 110.00 . . . no
C81 C82 H82C 109.00 . . . no
H82A C82 H82B 109.00 . . . no
H82A C82 H82C 109.00 . . . no
H82B C82 H82C 109.00 . . . no
C78 C83 H83A 110.00 . . . no
C78 C83 H83B 109.00 . . . no
C78 C83 H83C 110.00 . . . no
H83A C83 H83B 109.00 . . . no
H83A C83 H83C 109.00 . . . no
H83B C83 H83C 109.00 . . . no
C77 C84 H84A 109.00 . . . no
C77 C84 H84B 109.00 . . . no
C77 C84 H84C 109.00 . . . no
H84A C84 H84B 110.00 . . . no
H84A C84 H84C 109.00 . . . no
H84B C84 H84C 109.00 . . . no
C76 C85 H85A 109.00 . . . no
C76 C85 H85B 109.00 . . . no
C76 C85 H85C 110.00 . . . no
H85A C85 H85B 109.00 . . . no
H85A C85 H85C 109.00 . . . no
H85B C85 H85C 110.00 . . . no
C87 C88 H88 119.00 . . . no
C89 C88 H88 119.00 . . . no
C88 C89 H89 120.00 . . . no
C90 C89 H89 120.00 . . . no
C89 C90 H90 121.00 . . . no
C91 C90 H90 121.00 . . . no
C90 C91 H91 120.00 . . . no
C92 C91 H91 119.00 . . . no
C87 C92 H92 120.00 . . . no
C91 C92 H92 120.00 . . . no
C93 C94 H94 120.00 . . . no
C95 C94 H94 120.00 . . . no
C94 C95 H95 120.00 . . . no
C96 C95 H95 120.00 . . . no
C95 C96 H96 120.00 . . . no
C97 C96 H96 120.00 . . . no
C96 C97 H97 120.00 . . . no
C98 C97 H97 120.00 . . . no
C93 C98 H98 119.00 . . . no
C97 C98 H98 119.00 . . . no
C99 C100 H100 119.00 . . . no
C101 C100 H100 119.00 . . . no
C100 C101 H101 120.00 . . . no
C102 C101 H101 120.00 . . . no
C101 C102 H102 120.00 . . . no
C103 C102 H102 120.00 . . . no
C102 C103 H103 120.00 . . . no
C104 C103 H103 120.00 . . . no
C99 C104 H104 120.00 . . . no
C103 C104 H104 120.00 . . . no
C106 C107 H107 120.00 . . . no
C108 C107 H107 120.00 . . . no
C107 C108 H108 120.00 . . . no
C109 C108 H108 120.00 . . . no
C108 C109 H109 120.00 . . . no
C110 C109 H109 120.00 . . . no
C109 C110 H110 120.00 . . . no
C111 C110 H110 120.00 . . . no
C106 C111 H111 120.00 . . . no
C110 C111 H111 120.00 . . . no
C113 C114 H114 120.00 . . . no
C115 C114 H114 120.00 . . . no
C114 C115 H115 120.00 . . . no
C116 C115 H115 120.00 . . . no
C115 C116 H116 120.00 . . . no
C117 C116 H116 120.00 . . . no
C116 C117 H117 120.00 . . . no
C118 C117 H117 120.00 . . . no
C113 C118 H118 120.00 . . . no
C117 C118 H118 120.00 . . . no
C54 C53 C63 119.6(4) . . . no
C53 C54 C55 120.3(4) . . . no
C54 C55 C56 120.4(4) . . . no
C55 C56 C57 121.0(4) . . . no
C55 C56 C64 118.7(4) . . . no
C57 C56 C64 120.3(4) . . . no
C56 C57 C58 178.3(5) . . . no
C57 C58 C59 176.8(5) . . . no
C58 C59 C60 121.0(4) . . . no
C58 C59 C66 119.8(4) . . . no
C60 C59 C66 119.1(4) . . . no
C59 C60 C61 120.4(4) . . . no
C60 C61 C62 120.0(4) . . . no
C61 C62 C65 120.1(4) . . . no
C53 C63 C64 120.2(4) . . . no
C56 C64 C63 120.8(4) . . . no
C62 C65 C66 120.4(4) . . . no
C59 C66 C65 120.0(4) . . . no
C54 C53 H53 120.00 . . . no
C63 C53 H53 120.00 . . . no
C53 C54 H54 120.00 . . . no
C55 C54 H54 120.00 . . . no
C54 C55 H55 120.00 . . . no
C56 C55 H55 120.00 . . . no
C59 C60 H60 120.00 . . . no
C61 C60 H60 120.00 . . . no
C60 C61 H61 120.00 . . . no
C62 C61 H61 120.00 . . . no
C61 C62 H62 120.00 . . . no
C65 C62 H62 120.00 . . . no
C53 C63 H63 120.00 . . . no
C64 C63 H63 120.00 . . . no
C56 C64 H64 120.00 . . . no
C63 C64 H64 120.00 . . . no
C62 C65 H65 120.00 . . . no
C66 C65 H65 120.00 . . . no
C59 C66 H66 120.00 . . . no
C65 C66 H66 120.00 . . . no

loop_
_geom_bond_atom_site_label_1
_geom_bond_atom_site_label_2
_geom_bond_distance
_geom_bond_site_symmetry_1
_geom_bond_site_symmetry_2
_geom_bond_publ_flag
Ni1 Al1 2.5438(15) . . yes
Ni1 C1 1.898(4) . . yes
Ni1 C8 1.877(4) . . yes
Ni1 C15 2.137(4) . . yes
Ni1 C16 2.055(4) . . yes
Ni1 C17 2.080(5) . . yes
Ni1 C18 2.143(5) . . yes
Ni2 C67 2.066(4) . . yes
Ni2 C68 2.107(5) . . yes
Ni2 C75 2.169(4) . . yes
Ni2 C86 2.142(4) . . yes
Ni2 C105 1.871(4) . . yes
Ni2 C112 1.847(4) . . yes
Ni2 Al2 2.5364(15) . . yes
Al1 C31 2.191(5) . . yes
Al1 C15 1.986(4) . . yes
Al1 C18 1.984(4) . . yes
Al1 C25 2.208(5) . . yes
Al1 C26 2.202(5) . . yes
Al1 C28 2.267(5) . . yes
Al1 C29 2.223(5) . . yes
Al2 C76 2.223(5) . . yes
Al2 C77 2.223(5) . . yes
Al2 C78 2.277(5) . . yes
Al2 C79 2.232(4) . . yes
Al2 C81 2.198(5) . . yes
Al2 C86 1.996(4) . . yes
Al2 C75 1.996(5) . . yes
C1 C8 1.285(6) . . no
C1 C2 1.452(6) . . no
C2 C3 1.408(6) . . no
C2 C7 1.393(6) . . no
C3 C4 1.393(6) . . no
C4 C5 1.383(8) . . no
C5 C6 1.371(8) . . no
C6 C7 1.392(6) . . no
C8 C9 1.451(6) . . no
C9 C10 1.398(6) . . no
C9 C14 1.392(6) . . no
C10 C11 1.389(6) . . no
C11 C12 1.391(7) . . no
C12 C13 1.383(7) . . no
C13 C14 1.383(6) . . no
C15 C16 1.386(6) . . no
C15 C47 1.486(6) . . no
C16 C41 1.489(6) . . no
C16 C17 1.497(6) . . no
C17 C18 1.395(6) . . no
C17 C35 1.489(6) . . no
C18 C19 1.484(6) . . no
C19 C20 1.387(6) . . no
C19 C24 1.395(6) . . no
C20 C21 1.392(6) . . no
C21 C22 1.386(6) . . no
C22 C23 1.387(6) . . no
C23 C24 1.390(6) . . no
C25 C31 1.409(6) . . no
C25 C26 1.430(6) . . no
C25 C34 1.505(7) . . no
C26 C28 1.417(6) . . no
C26 C27 1.512(7) . . no
C28 C29 1.419(6) . . no
C28 C33 1.501(6) . . no
C29 C31 1.434(6) . . no
C29 C30 1.507(6) . . no
C31 C32 1.495(6) . . no
C35 C36 1.395(7) . . no
C35 C40 1.398(6) . . no
C36 C37 1.387(7) . . no
C37 C38 1.380(10) . . no
C38 C39 1.360(8) . . no
C39 C40 1.391(8) . . no
C41 C42 1.391(6) . . no
C41 C46 1.400(6) . . no
C42 C43 1.395(6) . . no
C43 C44 1.378(6) . . no
C44 C45 1.385(6) . . no
C45 C46 1.383(6) . . no
C47 C48 1.391(6) . . no
C47 C52 1.403(6) . . no
C48 C49 1.388(6) . . no
C49 C50 1.381(6) . . no
C50 C51 1.386(6) . . no
C51 C52 1.391(6) . . no
C3 H3 0.9500 . . no
C4 H4 0.9500 . . no
C5 H5 0.9500 . . no
C6 H6 0.9500 . . no
C7 H7 0.9500 . . no
C10 H10 0.9500 . . no
C11 H11 0.9500 . . no
C12 H12 0.9500 . . no
C13 H13 0.9500 . . no
C14 H14 0.9500 . . no
C20 H20 0.9500 . . no
C21 H21 0.9500 . . no
C22 H22 0.9500 . . no
C23 H23 0.9500 . . no
C24 H24 0.9500 . . no
C27 H27A 0.9800 . . no
C27 H27B 0.9800 . . no
C27 H27C 0.9800 . . no
C30 H30B 0.9800 . . no
C30 H30C 0.9800 . . no
C30 H30A 0.9800 . . no
C32 H32B 0.9800 . . no
C32 H32C 0.9800 . . no
C32 H32A 0.9800 . . no
C33 H33C 0.9800 . . no
C33 H33A 0.9800 . . no
C33 H33B 0.9800 . . no
C34 H34C 0.9800 . . no
C34 H34B 0.9800 . . no
C34 H34A 0.9800 . . no
C36 H36 0.9500 . . no
C37 H37 0.9500 . . no
C38 H38 0.9500 . . no
C39 H39 0.9500 . . no
C40 H40 0.9500 . . no
C42 H42 0.9500 . . no
C43 H43 0.9500 . . no
C44 H44 0.9500 . . no
C45 H45 0.9500 . . no
C46 H46 0.9500 . . no
C48 H48 0.9500 . . no
C49 H49 0.9500 . . no
C50 H50 0.9500 . . no
C51 H51 0.9500 . . no
C52 H52 0.9500 . . no
C67 C68 1.486(6) . . no
C67 C86 1.386(6) . . no
C67 C99 1.506(6) . . no
C68 C69 1.497(6) . . no
C68 C75 1.396(6) . . no
C69 C70 1.385(6) . . no
C69 C74 1.392(6) . . no
C70 C71 1.404(7) . . no
C71 C72 1.382(8) . . no
C72 C73 1.387(8) . . no
C73 C74 1.386(7) . . no
C75 C93 1.477(6) . . no
C76 C77 1.429(9) . . no
C76 C81 1.413(7) . . no
C76 C85 1.500(9) . . no
C77 C78 1.428(7) . . no
C77 C84 1.501(8) . . no
C78 C79 1.421(6) . . no
C78 C83 1.494(6) . . no
C79 C80 1.506(6) . . no
C79 C81 1.436(6) . . no
C81 C82 1.508(7) . . no
C86 C87 1.484(6) . . no
C87 C88 1.399(6) . . no
C87 C92 1.406(6) . . no
C88 C89 1.390(6) . . no
C89 C90 1.377(6) . . no
C90 C91 1.384(6) . . no
C91 C92 1.387(6) . . no
C93 C94 1.396(6) . . no
C93 C98 1.389(6) . . no
C94 C95 1.392(6) . . no
C95 C96 1.375(8) . . no
C96 C97 1.381(8) . . no
C97 C98 1.387(6) . . no
C99 C100 1.396(6) . . no
C99 C104 1.385(6) . . no
C100 C101 1.384(6) . . no
C101 C102 1.393(7) . . no
C102 C103 1.368(7) . . no
C103 C104 1.384(6) . . no
C105 C106 1.463(6) . . no
C105 C112 1.288(6) . . no
C106 C107 1.399(6) . . no
C106 C111 1.387(6) . . no
C107 C108 1.393(6) . . no
C108 C109 1.382(8) . . no
C109 C110 1.375(8) . . no
C110 C111 1.401(7) . . no
C112 C113 1.457(6) . . no
C113 C114 1.398(6) . . no
C113 C118 1.392(6) . . no
C114 C115 1.382(6) . . no
C115 C116 1.385(6) . . no
C116 C117 1.387(7) . . no
C117 C118 1.388(6) . . no
C70 H70 0.9500 . . no
C71 H71 0.9500 . . no
C72 H72 0.9500 . . no
C73 H73 0.9500 . . no
C74 H74 0.9500 . . no
C80 H80A 0.9800 . . no
C80 H80B 0.9800 . . no
C80 H80C 0.9800 . . no
C82 H82A 0.9800 . . no
C82 H82B 0.9800 . . no
C82 H82C 0.9800 . . no
C83 H83A 0.9800 . . no
C83 H83B 0.9800 . . no
C83 H83C 0.9800 . . no
C84 H84A 0.9800 . . no
C84 H84B 0.9800 . . no
C84 H84C 0.9800 . . no
C85 H85A 0.9800 . . no
C85 H85B 0.9800 . . no
C85 H85C 0.9800 . . no
C88 H88 0.9500 . . no
C89 H89 0.9500 . . no
C90 H90 0.9500 . . no
C91 H91 0.9500 . . no
C92 H92 0.9500 . . no
C94 H94 0.9500 . . no
C95 H95 0.9500 . . no
C96 H96 0.9500 . . no
C97 H97 0.9500 . . no
C98 H98 0.9500 . . no
C100 H100 0.9500 . . no
C101 H101 0.9500 . . no
C102 H102 0.9500 . . no
C103 H103 0.9500 . . no
C104 H104 0.9500 . . no
C107 H107 0.9500 . . no
C108 H108 0.9500 . . no
C109 H109 0.9500 . . no
C110 H110 0.9500 . . no
C111 H111 0.9500 . . no
C114 H114 0.9500 . . no
C115 H115 0.9500 . . no
C116 H116 0.9500 . . no
C117 H117 0.9500 . . no
C118 H118 0.9500 . . no
C53 C54 1.387(7) . . no
C53 C63 1.385(7) . . no
C54 C55 1.374(6) . . no
C55 C56 1.402(6) . . no
C56 C57 1.432(6) . . no
C56 C64 1.387(6) . . no
C57 C58 1.200(6) . . no
C58 C59 1.432(6) . . no
C59 C60 1.400(6) . . no
C59 C66 1.396(6) . . no
C60 C61 1.384(6) . . no
C61 C62 1.384(6) . . no
C62 C65 1.385(6) . . no
C63 C64 1.378(6) . . no
C65 C66 1.388(6) . . no
C53 H53 0.9500 . . no
C54 H54 0.9500 . . no
C55 H55 0.9500 . . no
C60 H60 0.9500 . . no
C61 H61 0.9500 . . no
C62 H62 0.9500 . . no
C63 H63 0.9500 . . no
C64 H64 0.9500 . . no
C65 H65 0.9500 . . no
C66 H66 0.9500 . . no

loop_
_geom_torsion_atom_site_label_1
_geom_torsion_atom_site_label_2
_geom_torsion_atom_site_label_3
_geom_torsion_atom_site_label_4
_geom_torsion
_geom_torsion_site_symmetry_1
_geom_torsion_site_symmetry_2
_geom_torsion_site_symmetry_3
_geom_torsion_site_symmetry_4
_geom_torsion_publ_flag
C1 Ni1 Al1 C15 147.3(2) . . . . no
C1 Ni1 Al1 C18 -98.6(2) . . . . no
C1 Ni1 Al1 C25 -30.2(3) . . . . no
C1 Ni1 Al1 C28 76.5(2) . . . . no
C1 Ni1 Al1 C29 43.5(2) . . . . no
C1 Ni1 Al1 C31 2.2(2) . . . . no
C8 Ni1 Al1 C15 96.3(2) . . . . no
C8 Ni1 Al1 C18 -149.5(2) . . . . no
C8 Ni1 Al1 C25 -81.2(3) . . . . no
C8 Ni1 Al1 C28 25.6(3) . . . . no
C8 Ni1 Al1 C29 -7.4(2) . . . . no
C8 Ni1 Al1 C31 -48.8(2) . . . . no
C15 Ni1 Al1 C18 114.2(2) . . . . no
C15 Ni1 Al1 C25 -177.5(3) . . . . no
C15 Ni1 Al1 C28 -70.7(2) . . . . no
C15 Ni1 Al1 C29 -103.7(2) . . . . no
C15 Ni1 Al1 C31 -145.1(2) . . . . no
C16 Ni1 Al1 C15 -34.5(2) . . . . no
C16 Ni1 Al1 C18 79.75(18) . . . . no
C16 Ni1 Al1 C25 148.1(2) . . . . no
C16 Ni1 Al1 C28 -105.2(2) . . . . no
C16 Ni1 Al1 C29 -138.19(18) . . . . no
C16 Ni1 Al1 C31 -179.53(19) . . . . no
C17 Ni1 Al1 C15 -78.9(2) . . . . no
C17 Ni1 Al1 C18 35.35(18) . . . . no
C17 Ni1 Al1 C25 103.7(2) . . . . no
C17 Ni1 Al1 C28 -149.6(2) . . . . no
C17 Ni1 Al1 C29 177.41(18) . . . . no
C17 Ni1 Al1 C31 136.07(18) . . . . no
C18 Ni1 Al1 C15 -114.2(2) . . . . no
C18 Ni1 Al1 C25 68.3(2) . . . . no
C18 Ni1 Al1 C28 175.1(2) . . . . no
C18 Ni1 Al1 C29 142.06(19) . . . . no
C18 Ni1 Al1 C31 100.72(19) . . . . no
Al1 Ni1 C1 C2 65.9(6) . . . . no
Al1 Ni1 C1 C8 -113.6(3) . . . . no
C8 Ni1 C1 C2 179.4(7) . . . . no
C15 Ni1 C1 C2 134.6(5) . . . . no
C15 Ni1 C1 C8 -44.9(5) . . . . no
C17 Ni1 C1 C2 -36.2(7) . . . . no
C17 Ni1 C1 C8 144.4(3) . . . . no
C18 Ni1 C1 C2 7.8(6) . . . . no
C18 Ni1 C1 C8 -171.7(3) . . . . no
Al1 Ni1 C8 C1 99.3(3) . . . . no
Al1 Ni1 C8 C9 -85.7(6) . . . . no
C1 Ni1 C8 C9 175.0(8) . . . . no
C15 Ni1 C8 C1 159.1(3) . . . . no
C15 Ni1 C8 C9 -25.9(7) . . . . no
C16 Ni1 C8 C1 -155.3(3) . . . . no
C16 Ni1 C8 C9 19.7(7) . . . . no
C17 Ni1 C8 C1 -92.0(5) . . . . no
C17 Ni1 C8 C9 82.9(7) . . . . no
C18 Ni1 C8 C1 19.2(6) . . . . no
C18 Ni1 C8 C9 -165.9(4) . . . . no
Al1 Ni1 C15 C16 -119.4(3) . . . . no
Al1 Ni1 C15 C47 121.7(4) . . . . no
C1 Ni1 C15 Al1 -89.3(4) . . . . no
C1 Ni1 C15 C16 151.3(4) . . . . no
C1 Ni1 C15 C47 32.4(6) . . . . no
C8 Ni1 C15 Al1 -120.50(19) . . . . no
C8 Ni1 C15 C16 120.1(3) . . . . no
C8 Ni1 C15 C47 1.2(4) . . . . no
C16 Ni1 C15 Al1 119.4(3) . . . . no
C16 Ni1 C15 C47 -118.9(5) . . . . no
C17 Ni1 C15 Al1 83.77(17) . . . . no
C17 Ni1 C15 C16 -35.6(3) . . . . no
C17 Ni1 C15 C47 -154.5(4) . . . . no
C18 Ni1 C15 Al1 44.70(13) . . . . no
C18 Ni1 C15 C16 -74.7(3) . . . . no
C18 Ni1 C15 C47 166.4(4) . . . . no
Al1 Ni1 C16 C15 43.5(2) . . . . no
Al1 Ni1 C16 C17 -82.1(2) . . . . no
Al1 Ni1 C16 C41 165.8(4) . . . . no
C8 Ni1 C16 C15 -87.2(3) . . . . no
C8 Ni1 C16 C17 147.2(3) . . . . no
C8 Ni1 C16 C41 35.2(5) . . . . no
C15 Ni1 C16 C17 -125.6(4) . . . . no
C15 Ni1 C16 C41 122.4(5) . . . . no
C17 Ni1 C16 C15 125.6(4) . . . . no
C17 Ni1 C16 C41 -112.0(4) . . . . no
C18 Ni1 C16 C15 95.1(3) . . . . no
C18 Ni1 C16 C17 -30.5(2) . . . . no
C18 Ni1 C16 C41 -142.6(4) . . . . no
Al1 Ni1 C17 C16 84.5(2) . . . . no
Al1 Ni1 C17 C18 -44.7(2) . . . . no
Al1 Ni1 C17 C35 -163.6(4) . . . . no
C1 Ni1 C17 C16 -151.8(3) . . . . no
C1 Ni1 C17 C18 79.0(3) . . . . no
C1 Ni1 C17 C35 -40.0(5) . . . . no
C8 Ni1 C17 C16 -86.5(5) . . . . no
C8 Ni1 C17 C18 144.3(4) . . . . no
C8 Ni1 C17 C35 25.4(6) . . . . no
C15 Ni1 C17 C16 32.5(2) . . . . no
C15 Ni1 C17 C18 -96.7(3) . . . . no
C15 Ni1 C17 C35 144.4(4) . . . . no
C16 Ni1 C17 C18 -129.2(4) . . . . no
C16 Ni1 C17 C35 111.9(5) . . . . no
C18 Ni1 C17 C16 129.2(4) . . . . no
C18 Ni1 C17 C35 -118.9(5) . . . . no
Al1 Ni1 C18 C17 117.4(3) . . . . no
Al1 Ni1 C18 C19 -128.5(3) . . . . no
C1 Ni1 C18 Al1 114.20(18) . . . . no
C1 Ni1 C18 C17 -128.4(3) . . . . no
C1 Ni1 C18 C19 -14.3(4) . . . . no
C8 Ni1 C18 Al1 100.4(4) . . . . no
C8 Ni1 C18 C17 -142.2(4) . . . . no
C8 Ni1 C18 C19 -28.1(6) . . . . no
C15 Ni1 C18 Al1 -44.76(15) . . . . no
C15 Ni1 C18 C17 72.7(3) . . . . no
C15 Ni1 C18 C19 -173.3(3) . . . . no
C16 Ni1 C18 Al1 -84.00(16) . . . . no
C16 Ni1 C18 C17 33.4(3) . . . . no
C16 Ni1 C18 C19 147.5(3) . . . . no
C17 Ni1 C18 Al1 -117.4(3) . . . . no
C17 Ni1 C18 C19 114.1(4) . . . . no
C67 Ni2 C68 C75 -129.8(4) . . . . no
C75 Ni2 C68 C67 129.8(4) . . . . no
C75 Ni2 C68 C69 -118.2(5) . . . . no
C86 Ni2 C68 C67 32.2(2) . . . . no
C86 Ni2 C68 C69 144.2(4) . . . . no
C86 Ni2 C68 C75 -97.6(3) . . . . no
C105 Ni2 C68 C67 -154.9(3) . . . . no
C105 Ni2 C68 C69 -42.9(5) . . . . no
C105 Ni2 C68 C75 75.3(4) . . . . no
C112 Ni2 C68 C67 -82.0(5) . . . . no
C112 Ni2 C68 C69 29.9(7) . . . . no
C112 Ni2 C68 C75 148.2(4) . . . . no
C67 Ni2 Al2 C75 78.72(19) . . . . no
C67 Ni2 Al2 C76 145.8(2) . . . . no
C67 Ni2 Al2 C78 -106.3(2) . . . . no
C67 Ni2 Al2 C79 -139.49(17) . . . . no
C67 Ni2 Al2 C81 179.05(17) . . . . no
C67 Ni2 Al2 C86 -34.60(19) . . . . no
C68 Ni2 Al2 C75 35.08(19) . . . . no
C68 Ni2 Al2 C76 102.1(2) . . . . no
C68 Ni2 Al2 C78 -149.9(2) . . . . no
C68 Ni2 Al2 C79 176.86(18) . . . . no
C68 Ni2 Al2 C81 135.40(18) . . . . no
C68 Ni2 Al2 C86 -78.3(2) . . . . no
C75 Ni2 Al2 C76 67.1(3) . . . . no
C75 Ni2 Al2 C78 175.0(2) . . . . no
C75 Ni2 Al2 C79 141.8(2) . . . . no
C75 Ni2 Al2 C81 100.3(2) . . . . no
C75 Ni2 Al2 C86 -113.3(2) . . . . no
C86 Ni2 Al2 C75 113.3(2) . . . . no
C86 Ni2 Al2 C76 -179.6(3) . . . . no
C86 Ni2 Al2 C78 -71.7(2) . . . . no
C86 Ni2 Al2 C79 -104.9(2) . . . . no
C86 Ni2 Al2 C81 -146.4(2) . . . . no
C105 Ni2 Al2 C75 -101.1(2) . . . . no
C105 Ni2 Al2 C76 -34.0(3) . . . . no
C105 Ni2 Al2 C78 74.0(2) . . . . no
C105 Ni2 Al2 C79 40.7(2) . . . . no
C105 Ni2 Al2 C81 -0.7(2) . . . . no
C105 Ni2 Al2 C86 145.6(2) . . . . no
C112 Ni2 Al2 C75 -151.2(2) . . . . no
C112 Ni2 Al2 C76 -84.1(3) . . . . no
C112 Ni2 Al2 C78 23.8(3) . . . . no
C112 Ni2 Al2 C79 -9.4(2) . . . . no
C112 Ni2 Al2 C81 -50.9(2) . . . . no
C112 Ni2 Al2 C86 95.5(2) . . . . no
Al2 Ni2 C67 C68 -82.1(2) . . . . no
Al2 Ni2 C67 C86 44.2(2) . . . . no
Al2 Ni2 C67 C99 167.1(3) . . . . no
C68 Ni2 C67 C86 126.2(3) . . . . no
C68 Ni2 C67 C99 -110.9(4) . . . . no
C75 Ni2 C67 C68 -30.1(2) . . . . no
C75 Ni2 C67 C86 96.1(3) . . . . no
C75 Ni2 C67 C99 -140.9(3) . . . . no
C86 Ni2 C67 C68 -126.2(3) . . . . no
C86 Ni2 C67 C99 122.9(4) . . . . no
C112 Ni2 C67 C68 150.6(3) . . . . no
C112 Ni2 C67 C86 -83.2(3) . . . . no
C112 Ni2 C67 C99 39.7(4) . . . . no
Al2 Ni2 C68 C67 84.7(2) . . . . no
Al2 Ni2 C68 C69 -163.3(4) . . . . no
Al2 Ni2 C68 C75 -45.1(2) . . . . no
C67 Ni2 C68 C69 112.0(4) . . . . no
C105 Ni2 C112 C113 173.2(7) . . . . no
C68 Ni2 C86 Al2 83.84(16) . . . . no
C68 Ni2 C86 C67 -34.8(2) . . . . no
C68 Ni2 C86 C87 -154.4(4) . . . . no
C75 Ni2 C86 Al2 45.32(15) . . . . no
C75 Ni2 C86 C67 -73.4(3) . . . . no
C75 Ni2 C86 C87 167.1(4) . . . . no
C105 Ni2 C86 Al2 -86.1(4) . . . . no
C105 Ni2 C86 C67 155.3(4) . . . . no
C105 Ni2 C86 C87 35.7(6) . . . . no
C112 Ni2 C86 Al2 -118.73(18) . . . . no
C112 Ni2 C86 C67 122.6(3) . . . . no
Al2 Ni2 C75 C68 117.2(3) . . . . no
Al2 Ni2 C75 C93 -129.1(5) . . . . no
C67 Ni2 C75 Al2 -84.47(14) . . . . no
C67 Ni2 C75 C68 32.7(2) . . . . no
C67 Ni2 C75 C93 146.4(4) . . . . no
C68 Ni2 C75 Al2 -117.2(3) . . . . no
C68 Ni2 C75 C93 113.7(5) . . . . no
C86 Ni2 C75 Al2 -45.47(15) . . . . no
C86 Ni2 C75 C68 71.7(3) . . . . no
C86 Ni2 C75 C93 -174.6(4) . . . . no
C105 Ni2 C75 Al2 110.64(19) . . . . no
C105 Ni2 C75 C68 -132.2(3) . . . . no
C105 Ni2 C75 C93 -18.5(5) . . . . no
C112 Ni2 C75 Al2 94.3(5) . . . . no
C112 Ni2 C75 C68 -148.5(5) . . . . no
C112 Ni2 C75 C93 -34.8(7) . . . . no
Al2 Ni2 C86 C67 -118.7(3) . . . . no
Al2 Ni2 C86 C87 121.8(4) . . . . no
C67 Ni2 C86 Al2 118.7(3) . . . . no
C67 Ni2 C86 C87 -119.6(5) . . . . no
C68 Ni2 C105 C112 146.7(3) . . . . no
C75 Ni2 C105 C106 7.7(7) . . . . no
C75 Ni2 C105 C112 -170.6(3) . . . . no
C86 Ni2 C105 C106 130.8(5) . . . . no
C86 Ni2 C105 C112 -47.5(5) . . . . no
C112 Ni2 C105 C106 178.3(8) . . . . no
Al2 Ni2 C112 C105 98.1(3) . . . . no
Al2 Ni2 C112 C113 -88.7(6) . . . . no
C67 Ni2 C112 C105 -159.2(3) . . . . no
C67 Ni2 C112 C113 14.0(7) . . . . no
C68 Ni2 C112 C105 -98.1(5) . . . . no
C112 Ni2 C86 C87 3.1(5) . . . . no
Al2 Ni2 C105 C106 65.7(6) . . . . no
Al2 Ni2 C105 C112 -112.6(3) . . . . no
C68 Ni2 C105 C106 -35.1(7) . . . . no
C86 Ni2 C112 C113 -30.0(6) . . . . no
C68 Ni2 C112 C113 75.1(8) . . . . no
C75 Ni2 C112 C105 22.4(6) . . . . no
C75 Ni2 C112 C113 -164.4(5) . . . . no
C86 Ni2 C112 C105 156.8(3) . . . . no
C18 Al1 C15 C16 10.9(3) . . . . no
C18 Al1 C15 C47 -174.8(4) . . . . no
C18 Al1 C15 Ni1 -48.33(15) . . . . no
C28 Al1 C15 C16 -161.1(3) . . . . no
C28 Al1 C15 C47 13.2(4) . . . . no
C29 Al1 C15 Ni1 101.71(16) . . . . no
C26 Al1 C15 Ni1 173.70(16) . . . . no
C26 Al1 C15 C16 -127.1(3) . . . . no
C26 Al1 C15 C47 47.2(4) . . . . no
C28 Al1 C15 Ni1 139.67(14) . . . . no
Ni1 Al1 C15 C47 -126.5(4) . . . . no
Ni1 Al1 C15 C16 59.2(3) . . . . no
C29 Al1 C26 C28 36.2(2) . . . . no
C31 Al1 C26 C25 -37.1(3) . . . . no
C31 Al1 C26 C27 -158.7(4) . . . . no
C31 Al1 C26 C28 79.1(3) . . . . no
Ni1 Al1 C28 C26 -176.4(2) . . . . no
Ni1 Al1 C28 C29 -57.2(3) . . . . no
Ni1 Al1 C28 C33 64.8(5) . . . . no
C15 Al1 C28 C26 130.9(3) . . . . no
C15 Al1 C28 C29 -109.9(3) . . . . no
C15 Al1 C28 C33 12.1(5) . . . . no
C25 Al1 C28 C26 -38.6(2) . . . . no
C25 Al1 C28 C29 80.6(3) . . . . no
C25 Al1 C28 C33 -157.4(5) . . . . no
C29 Al1 C15 C16 160.9(3) . . . . no
C29 Al1 C15 C47 -24.8(4) . . . . no
C31 Al1 C15 Ni1 78.6(3) . . . . no
C31 Al1 C15 C16 137.8(3) . . . . no
C31 Al1 C15 C47 -48.0(5) . . . . no
Ni1 Al1 C18 C17 -60.7(3) . . . . no
Ni1 Al1 C18 C19 131.7(4) . . . . no
C15 Al1 C18 Ni1 48.18(14) . . . . no
C15 Al1 C18 C17 -12.6(3) . . . . no
C15 Al1 C18 C19 179.9(4) . . . . no
C25 Al1 C18 Ni1 -143.33(14) . . . . no
C25 Al1 C18 C17 155.9(3) . . . . no
C25 Al1 C18 C19 -11.6(4) . . . . no
C26 Al1 C18 Ni1 -176.69(16) . . . . no
C26 Al1 C18 C17 122.6(3) . . . . no
C26 Al1 C18 C19 -45.0(5) . . . . no
C29 Al1 C18 Ni1 -79.4(3) . . . . no
C29 Al1 C18 C17 -140.2(3) . . . . no
C29 Al1 C18 C19 52.3(5) . . . . no
C31 Al1 C18 Ni1 -104.40(16) . . . . no
C31 Al1 C18 C17 -165.1(3) . . . . no
C31 Al1 C18 C19 27.3(4) . . . . no
Ni1 Al1 C25 C26 171.7(2) . . . . no
Ni1 Al1 C25 C31 53.9(3) . . . . no
Ni1 Al1 C25 C34 -68.6(5) . . . . no
C18 Al1 C25 C26 -136.3(3) . . . . no
C18 Al1 C25 C31 105.9(3) . . . . no
C18 Al1 C25 C34 -16.6(4) . . . . no
C26 Al1 C25 C31 -117.8(4) . . . . no
C26 Al1 C25 C34 119.7(5) . . . . no
C28 Al1 C25 C26 37.7(3) . . . . no
C28 Al1 C25 C31 -80.1(3) . . . . no
C28 Al1 C25 C34 157.4(5) . . . . no
C29 Al1 C25 C26 79.5(3) . . . . no
C29 Al1 C25 C31 -38.3(2) . . . . no
C29 Al1 C25 C34 -160.8(5) . . . . no
C31 Al1 C25 C26 117.8(4) . . . . no
C31 Al1 C25 C34 -122.5(5) . . . . no
C15 Al1 C26 C25 179.7(3) . . . . no
C15 Al1 C26 C27 58.0(5) . . . . no
C15 Al1 C26 C28 -64.3(3) . . . . no
C18 Al1 C26 C25 59.8(3) . . . . no
C18 Al1 C26 C27 -61.8(5) . . . . no
C18 Al1 C26 C28 175.9(2) . . . . no
C25 Al1 C26 C27 -121.6(5) . . . . no
C25 Al1 C26 C28 116.1(4) . . . . no
C28 Al1 C26 C25 -116.1(4) . . . . no
C28 Al1 C26 C27 122.3(5) . . . . no
C29 Al1 C26 C25 -79.9(3) . . . . no
C29 Al1 C26 C27 158.5(4) . . . . no
C25 Al1 C29 C31 37.8(2) . . . . no
C26 Al1 C29 C28 -36.3(2) . . . . no
C26 Al1 C29 C30 -161.5(5) . . . . no
C26 Al1 C29 C31 80.7(3) . . . . no
C28 Al1 C29 C30 -125.2(5) . . . . no
C28 Al1 C29 C31 117.0(4) . . . . no
C31 Al1 C29 C28 -117.0(4) . . . . no
C31 Al1 C29 C30 117.8(5) . . . . no
Ni1 Al1 C31 C25 -146.8(2) . . . . no
Ni1 Al1 C31 C29 96.8(2) . . . . no
Ni1 Al1 C31 C32 -22.8(4) . . . . no
C15 Al1 C31 C25 152.4(3) . . . . no
C15 Al1 C31 C29 35.9(4) . . . . no
C26 Al1 C28 C29 119.2(4) . . . . no
C26 Al1 C28 C33 -118.8(5) . . . . no
C29 Al1 C28 C26 -119.2(4) . . . . no
C29 Al1 C28 C33 122.0(5) . . . . no
C31 Al1 C28 C26 -81.1(3) . . . . no
C31 Al1 C28 C29 38.2(3) . . . . no
C31 Al1 C28 C33 160.2(5) . . . . no
Ni1 Al1 C29 C28 142.9(2) . . . . no
Ni1 Al1 C29 C30 17.7(4) . . . . no
Ni1 Al1 C29 C31 -100.1(2) . . . . no
C15 Al1 C29 C28 83.0(3) . . . . no
C15 Al1 C29 C30 -42.2(4) . . . . no
C15 Al1 C29 C31 -160.0(3) . . . . no
C18 Al1 C29 C28 -156.6(3) . . . . no
C18 Al1 C29 C30 78.2(5) . . . . no
C18 Al1 C29 C31 -39.7(4) . . . . no
C25 Al1 C29 C28 -79.2(3) . . . . no
C25 Al1 C29 C30 155.6(5) . . . . no
C18 Al1 C31 C29 156.6(3) . . . . no
C18 Al1 C31 C32 37.1(4) . . . . no
C25 Al1 C31 C29 -116.4(4) . . . . no
C25 Al1 C31 C32 124.0(5) . . . . no
C26 Al1 C31 C25 37.6(2) . . . . no
C26 Al1 C31 C29 -78.9(3) . . . . no
C26 Al1 C31 C32 161.6(4) . . . . no
C28 Al1 C31 C25 79.4(3) . . . . no
C28 Al1 C31 C29 -37.1(2) . . . . no
C28 Al1 C31 C32 -156.6(4) . . . . no
C29 Al1 C31 C25 116.4(4) . . . . no
C29 Al1 C31 C32 -119.6(5) . . . . no
C15 Al1 C31 C32 -83.6(5) . . . . no
C18 Al1 C31 C25 -87.0(3) . . . . no
C81 Al2 C75 C68 -166.3(3) . . . . no
Ni2 Al2 C75 C68 -60.7(3) . . . . no
Ni2 Al2 C75 C93 130.3(4) . . . . no
C76 Al2 C75 Ni2 -144.05(18) . . . . no
C76 Al2 C75 C68 155.2(3) . . . . no
C76 Al2 C75 C93 -13.8(5) . . . . no
C77 Al2 C75 Ni2 -176.7(2) . . . . no
C77 Al2 C75 C68 122.6(3) . . . . no
C77 Al2 C75 C93 -46.4(5) . . . . no
C79 Al2 C75 Ni2 -81.8(3) . . . . no
C79 Al2 C75 C68 -142.6(3) . . . . no
C79 Al2 C75 C93 48.5(6) . . . . no
C81 Al2 C75 Ni2 -105.56(16) . . . . no
C79 Al2 C78 C77 -118.8(4) . . . . no
C79 Al2 C78 C83 122.9(5) . . . . no
C81 Al2 C78 C77 -80.4(3) . . . . no
C81 Al2 C78 C79 38.4(2) . . . . no
C81 Al2 C78 C83 161.4(4) . . . . no
C86 Al2 C78 C77 130.1(3) . . . . no
C86 Al2 C78 C79 -111.0(3) . . . . no
C86 Al2 C78 C83 11.9(4) . . . . no
Ni2 Al2 C79 C78 143.1(2) . . . . no
Ni2 Al2 C79 C80 17.9(4) . . . . no
Ni2 Al2 C79 C81 -100.4(2) . . . . no
C75 Al2 C79 C78 -154.2(3) . . . . no
C75 Al2 C79 C80 80.7(5) . . . . no
C75 Al2 C79 C81 -37.6(4) . . . . no
C76 Al2 C79 C78 -79.1(3) . . . . no
C76 Al2 C79 C80 155.8(4) . . . . no
C76 Al2 C79 C81 37.4(3) . . . . no
C77 Al2 C79 C78 -36.6(3) . . . . no
C77 Al2 C79 C80 -161.7(4) . . . . no
C81 Al2 C75 C93 24.7(5) . . . . no
C86 Al2 C75 Ni2 48.78(15) . . . . no
C86 Al2 C75 C68 -12.0(3) . . . . no
C86 Al2 C75 C93 179.1(4) . . . . no
Ni2 Al2 C76 C77 172.6(3) . . . . no
Ni2 Al2 C76 C81 55.5(3) . . . . no
Ni2 Al2 C76 C85 -66.7(6) . . . . no
C75 Al2 C76 C77 -135.8(3) . . . . no
C75 Al2 C76 C81 107.2(3) . . . . no
C75 Al2 C76 C85 -15.0(5) . . . . no
C77 Al2 C76 C81 -117.0(4) . . . . no
C77 Al2 C76 C85 120.8(6) . . . . no
C78 Al2 C76 C77 37.5(3) . . . . no
C78 Al2 C76 C81 -79.6(3) . . . . no
C78 Al2 C76 C85 158.3(5) . . . . no
C79 Al2 C76 C77 79.1(3) . . . . no
C79 Al2 C76 C81 -37.9(3) . . . . no
C79 Al2 C76 C85 -160.1(5) . . . . no
C81 Al2 C76 C77 117.0(4) . . . . no
C81 Al2 C76 C85 -122.2(6) . . . . no
C75 Al2 C77 C76 59.2(4) . . . . no
C75 Al2 C77 C78 176.0(3) . . . . no
C75 Al2 C77 C84 -62.0(6) . . . . no
C76 Al2 C77 C78 116.8(4) . . . . no
C76 Al2 C77 C84 -121.2(6) . . . . no
C78 Al2 C77 C76 -116.8(4) . . . . no
C78 Al2 C77 C84 122.1(7) . . . . no
C79 Al2 C77 C76 -80.5(3) . . . . no
C79 Al2 C77 C78 36.3(3) . . . . no
C79 Al2 C77 C84 158.4(6) . . . . no
C81 Al2 C77 C76 -37.5(3) . . . . no
C81 Al2 C77 C78 79.3(3) . . . . no
C81 Al2 C77 C84 -158.7(6) . . . . no
C86 Al2 C77 C76 177.8(3) . . . . no
C86 Al2 C77 C78 -65.5(4) . . . . no
C86 Al2 C77 C84 56.6(6) . . . . no
Ni2 Al2 C78 C77 -176.2(3) . . . . no
Ni2 Al2 C78 C79 -57.4(3) . . . . no
Ni2 Al2 C78 C83 65.5(4) . . . . no
C76 Al2 C78 C77 -38.0(3) . . . . no
C76 Al2 C78 C79 80.9(3) . . . . no
C76 Al2 C78 C83 -156.2(4) . . . . no
C77 Al2 C78 C79 118.8(4) . . . . no
C77 Al2 C78 C83 -118.3(5) . . . . no
C75 Al2 C81 C79 157.8(3) . . . . no
C75 Al2 C81 C82 39.0(4) . . . . no
C76 Al2 C81 C79 -117.1(4) . . . . no
C76 Al2 C81 C82 124.1(5) . . . . no
C77 Al2 C81 C76 37.7(3) . . . . no
C77 Al2 C81 C79 -79.3(3) . . . . no
C77 Al2 C81 C82 161.8(4) . . . . no
C78 Al2 C81 C76 79.8(3) . . . . no
C78 Al2 C81 C79 -37.3(2) . . . . no
C78 Al2 C81 C82 -156.1(4) . . . . no
C79 Al2 C81 C76 117.1(4) . . . . no
C79 Al2 C81 C82 -118.8(5) . . . . no
C86 Al2 C81 C76 152.2(4) . . . . no
C86 Al2 C81 C79 35.1(5) . . . . no
C86 Al2 C81 C82 -83.7(5) . . . . no
Ni2 Al2 C86 C67 59.6(3) . . . . no
Ni2 Al2 C86 C87 -125.2(4) . . . . no
C75 Al2 C86 Ni2 -49.42(16) . . . . no
C75 Al2 C86 C67 10.2(3) . . . . no
C77 Al2 C79 C81 79.9(3) . . . . no
C78 Al2 C79 C80 -125.1(5) . . . . no
C78 Al2 C79 C81 116.5(4) . . . . no
C81 Al2 C79 C78 -116.5(4) . . . . no
C81 Al2 C79 C80 118.4(5) . . . . no
C86 Al2 C79 C78 82.5(3) . . . . no
C86 Al2 C79 C80 -42.6(4) . . . . no
C86 Al2 C79 C81 -161.0(3) . . . . no
Ni2 Al2 C81 C76 -146.0(3) . . . . no
Ni2 Al2 C81 C79 97.0(2) . . . . no
Ni2 Al2 C81 C82 -21.9(4) . . . . no
C75 Al2 C81 C76 -85.1(3) . . . . no
C81 Al2 C86 C87 -46.2(6) . . . . no
C78 Al2 C86 Ni2 139.80(14) . . . . no
C78 Al2 C86 C67 -160.6(3) . . . . no
C78 Al2 C86 C87 14.6(4) . . . . no
C75 Al2 C86 C87 -174.6(4) . . . . no
C77 Al2 C86 Ni2 174.40(19) . . . . no
C77 Al2 C86 C67 -126.0(3) . . . . no
C77 Al2 C86 C87 49.2(5) . . . . no
C81 Al2 C86 C67 138.6(4) . . . . no
C79 Al2 C86 C67 161.5(3) . . . . no
C79 Al2 C86 C87 -23.4(4) . . . . no
C79 Al2 C86 Ni2 101.87(17) . . . . no
C81 Al2 C86 Ni2 79.0(4) . . . . no
C8 C1 C2 C3 -110.1(9) . . . . no
C8 C1 C2 C7 70.2(10) . . . . no
Ni1 C1 C2 C7 -108.8(6) . . . . no
Ni1 C1 C2 C3 71.0(7) . . . . no
C2 C1 C8 Ni1 -179.3(8) . . . . no
C2 C1 C8 C9 5.7(14) . . . . no
Ni1 C1 C8 C9 -175.0(8) . . . . no
C1 C2 C7 C6 -179.7(5) . . . . no
C3 C2 C7 C6 0.6(7) . . . . no
C1 C2 C3 C4 178.8(5) . . . . no
C7 C2 C3 C4 -1.5(7) . . . . no
C2 C3 C4 C5 1.8(8) . . . . no
C3 C4 C5 C6 -1.2(8) . . . . no
C4 C5 C6 C7 0.3(8) . . . . no
C5 C6 C7 C2 0.0(8) . . . . no
C1 C8 C9 C10 148.3(7) . . . . no
C1 C8 C9 C14 -28.4(10) . . . . no
Ni1 C8 C9 C10 -23.6(8) . . . . no
Ni1 C8 C9 C14 159.8(5) . . . . no
C8 C9 C14 C13 176.3(4) . . . . no
C10 C9 C14 C13 -0.4(7) . . . . no
C8 C9 C10 C11 -175.6(4) . . . . no
C14 C9 C10 C11 1.1(7) . . . . no
C9 C10 C11 C12 -1.1(7) . . . . no
C10 C11 C12 C13 0.3(7) . . . . no
C11 C12 C13 C14 0.5(7) . . . . no
C12 C13 C14 C9 -0.4(7) . . . . no
Al1 C15 C16 C17 -6.9(5) . . . . no
Al1 C15 C16 C41 178.8(3) . . . . no
C47 C15 C16 C17 179.0(4) . . . . no
C47 C15 C16 C41 4.7(7) . . . . no
C47 C15 C16 Ni1 121.4(4) . . . . no
Ni1 C15 C16 C17 57.6(3) . . . . no
Ni1 C15 C16 C41 -116.7(4) . . . . no
Al1 C15 C16 Ni1 -64.5(2) . . . . no
Al1 C15 C47 C52 -97.0(4) . . . . no
C16 C15 C47 C48 -113.1(5) . . . . no
C16 C15 C47 C52 76.4(6) . . . . no
Al1 C15 C47 C48 73.6(5) . . . . no
Ni1 C15 C47 C48 -25.0(5) . . . . no
Ni1 C15 C47 C52 164.4(3) . . . . no
Ni1 C16 C41 C42 -159.4(3) . . . . no
C41 C16 C17 Ni1 114.8(4) . . . . no
C41 C16 C17 C18 171.1(4) . . . . no
C41 C16 C17 C35 -5.2(6) . . . . no
Ni1 C16 C17 C18 56.2(3) . . . . no
Ni1 C16 C17 C35 -120.0(4) . . . . no
C15 C16 C17 Ni1 -59.9(3) . . . . no
C15 C16 C17 C18 -3.6(6) . . . . no
C15 C16 C17 C35 -179.9(4) . . . . no
C15 C16 C41 C46 113.9(5) . . . . no
C17 C16 C41 C42 118.3(5) . . . . no
C17 C16 C41 C46 -60.2(6) . . . . no
C15 C16 C41 C42 -67.6(6) . . . . no
Ni1 C16 C41 C46 22.1(6) . . . . no
C16 C17 C35 C40 122.3(5) . . . . no
C16 C17 C35 C36 -60.5(6) . . . . no
C35 C17 C18 C19 -3.4(7) . . . . no
Ni1 C17 C35 C36 -143.8(4) . . . . no
Ni1 C17 C35 C40 39.0(6) . . . . no
Ni1 C17 C18 Al1 65.6(2) . . . . no
Ni1 C17 C18 C19 -125.9(4) . . . . no
C16 C17 C18 Ni1 -53.6(3) . . . . no
C16 C17 C18 Al1 12.1(5) . . . . no
C16 C17 C18 C19 -179.5(4) . . . . no
C35 C17 C18 Ni1 122.5(4) . . . . no
C35 C17 C18 Al1 -171.8(3) . . . . no
C18 C17 C35 C36 123.6(5) . . . . no
C18 C17 C35 C40 -53.6(6) . . . . no
C17 C18 C19 C20 120.4(4) . . . . no
Al1 C18 C19 C20 -73.5(5) . . . . no
Al1 C18 C19 C24 101.7(4) . . . . no
Ni1 C18 C19 C20 32.4(5) . . . . no
Ni1 C18 C19 C24 -152.5(3) . . . . no
C17 C18 C19 C24 -64.4(5) . . . . no
C18 C19 C20 C21 174.0(4) . . . . no
C24 C19 C20 C21 -1.3(6) . . . . no
C20 C19 C24 C23 1.9(6) . . . . no
C18 C19 C24 C23 -173.4(4) . . . . no
C19 C20 C21 C22 -0.3(7) . . . . no
C20 C21 C22 C23 1.2(7) . . . . no
C21 C22 C23 C24 -0.5(7) . . . . no
C22 C23 C24 C19 -1.0(7) . . . . no
C26 C25 C31 Al1 -61.4(3) . . . . no
C26 C25 C31 C29 2.3(5) . . . . no
C34 C25 C31 Al1 120.5(5) . . . . no
C34 C25 C31 C29 -175.8(4) . . . . no
C26 C25 C31 C32 -179.9(4) . . . . no
Al1 C25 C26 C27 118.9(5) . . . . no
Al1 C25 C26 C28 -65.3(3) . . . . no
C31 C25 C26 Al1 61.3(3) . . . . no
C31 C25 C26 C27 -179.8(4) . . . . no
C31 C25 C26 C28 -4.0(5) . . . . no
C34 C25 C26 Al1 -120.6(4) . . . . no
C34 C25 C26 C27 -1.7(7) . . . . no
C34 C25 C26 C28 174.1(4) . . . . no
Al1 C25 C31 C29 63.7(3) . . . . no
Al1 C25 C31 C32 -118.5(5) . . . . no
C34 C25 C31 C32 2.0(8) . . . . no
C25 C26 C28 Al1 63.6(3) . . . . no
C25 C26 C28 C33 -172.5(4) . . . . no
C27 C26 C28 Al1 -120.6(5) . . . . no
C25 C26 C28 C29 4.2(5) . . . . no
Al1 C26 C28 C29 -59.4(3) . . . . no
Al1 C26 C28 C33 123.9(4) . . . . no
C27 C26 C28 C29 -180.0(4) . . . . no
C27 C26 C28 C33 3.3(7) . . . . no
C26 C28 C29 Al1 58.8(3) . . . . no
C33 C28 C29 Al1 -124.5(5) . . . . no
C26 C28 C29 C30 -178.1(4) . . . . no
C26 C28 C29 C31 -2.7(5) . . . . no
Al1 C28 C29 C30 123.0(5) . . . . no
Al1 C28 C29 C31 -61.6(3) . . . . no
C33 C28 C29 C31 173.9(4) . . . . no
C33 C28 C29 C30 -1.5(8) . . . . no
Al1 C29 C31 C32 118.6(4) . . . . no
Al1 C29 C31 C25 -63.5(3) . . . . no
C28 C29 C31 C32 -177.6(4) . . . . no
C28 C29 C31 Al1 63.8(3) . . . . no
C28 C29 C31 C25 0.3(5) . . . . no
C30 C29 C31 C32 -2.0(7) . . . . no
C30 C29 C31 Al1 -120.6(4) . . . . no
C30 C29 C31 C25 175.9(4) . . . . no
C17 C35 C40 C39 177.4(5) . . . . no
C36 C35 C40 C39 0.2(7) . . . . no
C40 C35 C36 C37 0.7(7) . . . . no
C17 C35 C36 C37 -176.6(5) . . . . no
C35 C36 C37 C38 -1.2(8) . . . . no
C36 C37 C38 C39 0.8(9) . . . . no
C37 C38 C39 C40 0.1(9) . . . . no
C38 C39 C40 C35 -0.5(8) . . . . no
C16 C41 C42 C43 -179.4(4) . . . . no
C42 C41 C46 C45 0.2(7) . . . . no
C46 C41 C42 C43 -0.8(7) . . . . no
C16 C41 C46 C45 178.8(4) . . . . no
C41 C42 C43 C44 1.2(7) . . . . no
C42 C43 C44 C45 -0.8(7) . . . . no
C43 C44 C45 C46 0.2(7) . . . . no
C44 C45 C46 C41 0.1(7) . . . . no
C15 C47 C52 C51 171.1(4) . . . . no
C15 C47 C48 C49 -170.8(4) . . . . no
C52 C47 C48 C49 0.1(6) . . . . no
C48 C47 C52 C51 0.3(6) . . . . no
C47 C48 C49 C50 0.4(7) . . . . no
C48 C49 C50 C51 -1.3(7) . . . . no
C49 C50 C51 C52 1.7(7) . . . . no
C50 C51 C52 C47 -1.2(7) . . . . no
Ni2 C67 C68 C69 -123.7(4) . . . . no
Ni2 C67 C68 C75 56.0(4) . . . . no
C86 C67 C68 Ni2 -59.7(4) . . . . no
C86 C67 C68 C69 176.6(4) . . . . no
C86 C67 C68 C75 -3.8(6) . . . . no
C99 C67 C68 Ni2 114.3(4) . . . . no
C99 C67 C68 C69 -9.4(6) . . . . no
C99 C67 C68 C75 170.2(4) . . . . no
Ni2 C67 C86 Al2 -64.4(2) . . . . no
Ni2 C67 C86 C87 120.6(4) . . . . no
C68 C67 C86 Ni2 58.0(3) . . . . no
C68 C67 C86 Al2 -6.4(5) . . . . no
C68 C67 C86 C87 178.6(4) . . . . no
C99 C67 C86 Ni2 -115.3(5) . . . . no
C99 C67 C86 Al2 -179.7(4) . . . . no
C99 C67 C86 C87 5.3(7) . . . . no
Ni2 C67 C99 C100 18.2(5) . . . . no
Ni2 C67 C99 C104 -166.1(3) . . . . no
C68 C67 C99 C100 -64.0(6) . . . . no
C68 C67 C99 C104 111.7(5) . . . . no
C86 C67 C99 C100 109.3(5) . . . . no
C86 C67 C99 C104 -75.0(6) . . . . no
Ni2 C68 C69 C70 -151.3(3) . . . . no
Ni2 C68 C69 C74 34.7(6) . . . . no
C67 C68 C69 C70 -66.2(5) . . . . no
C67 C68 C69 C74 119.8(5) . . . . no
C75 C68 C69 C70 114.2(5) . . . . no
C75 C68 C69 C74 -59.9(6) . . . . no
Ni2 C68 C75 Al2 64.8(2) . . . . no
Ni2 C68 C75 C93 -125.2(4) . . . . no
C67 C68 C75 Ni2 -53.1(3) . . . . no
C67 C68 C75 Al2 11.7(5) . . . . no
C67 C68 C75 C93 -178.3(4) . . . . no
C69 C68 C75 Ni2 126.5(4) . . . . no
C69 C68 C75 Al2 -168.7(3) . . . . no
C69 C68 C75 C93 1.3(7) . . . . no
C68 C69 C70 C71 -172.1(4) . . . . no
C74 C69 C70 C71 2.1(6) . . . . no
C68 C69 C74 C73 173.2(4) . . . . no
C70 C69 C74 C73 -0.8(6) . . . . no
C69 C70 C71 C72 -1.9(8) . . . . no
C70 C71 C72 C73 0.2(8) . . . . no
C71 C72 C73 C74 1.1(8) . . . . no
C72 C73 C74 C69 -0.8(8) . . . . no
Ni2 C75 C93 C94 35.4(6) . . . . no
Ni2 C75 C93 C98 -146.8(4) . . . . no
Al2 C75 C93 C94 -69.3(6) . . . . no
Al2 C75 C93 C98 108.5(5) . . . . no
C68 C75 C93 C94 123.0(5) . . . . no
C68 C75 C93 C98 -59.2(6) . . . . no
Al2 C76 C77 C78 -64.6(3) . . . . no
Al2 C76 C77 C84 123.8(5) . . . . no
C81 C76 C77 Al2 61.5(3) . . . . no
C81 C76 C77 C78 -3.1(5) . . . . no
C81 C76 C77 C84 -174.7(4) . . . . no
C85 C76 C77 Al2 -118.8(4) . . . . no
C85 C76 C77 C78 176.6(4) . . . . no
C85 C76 C77 C84 5.0(7) . . . . no
Al2 C76 C81 C79 63.7(3) . . . . no
Al2 C76 C81 C82 -121.3(5) . . . . no
C77 C76 C81 Al2 -62.0(3) . . . . no
C77 C76 C81 C79 1.6(5) . . . . no
C77 C76 C81 C82 176.7(4) . . . . no
C85 C76 C81 Al2 118.3(4) . . . . no
C85 C76 C81 C79 -178.0(4) . . . . no
C85 C76 C81 C82 -3.0(7) . . . . no
Al2 C77 C78 C79 -59.7(3) . . . . no
Al2 C77 C78 C83 122.4(4) . . . . no
C76 C77 C78 Al2 63.1(3) . . . . no
C76 C77 C78 C79 3.4(5) . . . . no
C76 C77 C78 C83 -174.5(4) . . . . no
C84 C77 C78 Al2 -125.2(5) . . . . no
C84 C77 C78 C79 175.1(4) . . . . no
C84 C77 C78 C83 -2.8(7) . . . . no
Al2 C78 C79 C80 124.4(4) . . . . no
Al2 C78 C79 C81 -61.8(3) . . . . no
C77 C78 C79 Al2 59.4(3) . . . . no
C77 C78 C79 C80 -176.2(4) . . . . no
C77 C78 C79 C81 -2.4(5) . . . . no
C83 C78 C79 Al2 -122.8(5) . . . . no
C83 C78 C79 C80 1.6(7) . . . . no
C83 C78 C79 C81 175.4(4) . . . . no
Al2 C79 C81 C76 -63.6(3) . . . . no
Al2 C79 C81 C82 121.1(4) . . . . no
C78 C79 C81 Al2 64.1(3) . . . . no
C78 C79 C81 C76 0.5(4) . . . . no
C78 C79 C81 C82 -174.8(4) . . . . no
C80 C79 C81 Al2 -121.8(4) . . . . no
C80 C79 C81 C76 174.5(3) . . . . no
C80 C79 C81 C82 -0.8(6) . . . . no
Ni2 C86 C87 C88 -33.6(6) . . . . no
Ni2 C86 C87 C92 156.1(3) . . . . no
Al2 C86 C87 C88 63.9(5) . . . . no
Al2 C86 C87 C92 -106.5(5) . . . . no
C67 C86 C87 C88 -121.8(5) . . . . no
C67 C86 C87 C92 67.9(6) . . . . no
C86 C87 C88 C89 -170.9(4) . . . . no
C92 C87 C88 C89 -0.2(7) . . . . no
C86 C87 C92 C91 170.8(4) . . . . no
C88 C87 C92 C91 0.1(6) . . . . no
C87 C88 C89 C90 0.7(7) . . . . no
C88 C89 C90 C91 -1.1(7) . . . . no
C89 C90 C91 C92 1.0(7) . . . . no
C90 C91 C92 C87 -0.5(7) . . . . no
C75 C93 C94 C95 177.0(5) . . . . no
C98 C93 C94 C95 -0.8(7) . . . . no
C75 C93 C98 C97 -177.6(5) . . . . no
C94 C93 C98 C97 0.2(7) . . . . no
C93 C94 C95 C96 1.1(8) . . . . no
C94 C95 C96 C97 -0.8(9) . . . . no
C95 C96 C97 C98 0.2(9) . . . . no
C96 C97 C98 C93 0.1(8) . . . . no
C67 C99 C100 C101 175.4(4) . . . . no
C104 C99 C100 C101 -0.5(6) . . . . no
C67 C99 C104 C103 -175.5(4) . . . . no
C100 C99 C104 C103 0.2(6) . . . . no
C99 C100 C101 C102 0.4(7) . . . . no
C100 C101 C102 C103 0.1(7) . . . . no
C101 C102 C103 C104 -0.4(7) . . . . no
C102 C103 C104 C99 0.2(7) . . . . no
Ni2 C105 C106 C107 -116.7(6) . . . . no
Ni2 C105 C106 C111 62.0(8) . . . . no
C112 C105 C106 C107 60.4(10) . . . . no
C112 C105 C106 C111 -121.0(8) . . . . no
Ni2 C105 C112 C113 -172.6(8) . . . . no
C106 C105 C112 Ni2 -178.1(8) . . . . no
C106 C105 C112 C113 9.3(14) . . . . no
C105 C106 C107 C108 178.9(4) . . . . no
C111 C106 C107 C108 0.2(7) . . . . no
C105 C106 C111 C110 -180.0(4) . . . . no
C107 C106 C111 C110 -1.3(7) . . . . no
C106 C107 C108 C109 1.2(7) . . . . no
C107 C108 C109 C110 -1.6(7) . . . . no
C108 C109 C110 C111 0.5(7) . . . . no
C109 C110 C111 C106 0.9(7) . . . . no
Ni2 C112 C113 C114 167.9(4) . . . . no
Ni2 C112 C113 C118 -16.0(8) . . . . no
C105 C112 C113 C114 -23.7(10) . . . . no
C105 C112 C113 C118 152.4(7) . . . . no
C112 C113 C114 C115 175.9(4) . . . . no
C118 C113 C114 C115 -0.2(7) . . . . no
C112 C113 C118 C117 -175.2(4) . . . . no
C114 C113 C118 C117 1.0(7) . . . . no
C113 C114 C115 C116 -0.5(7) . . . . no
C114 C115 C116 C117 0.6(7) . . . . no
C115 C116 C117 C118 0.2(7) . . . . no
C116 C117 C118 C113 -0.9(7) . . . . no
C63 C53 C54 C55 -0.5(7) . . . . no
C54 C53 C63 C64 0.7(7) . . . . no
C53 C54 C55 C56 0.4(7) . . . . no
C54 C55 C56 C57 177.2(4) . . . . no
C54 C55 C56 C64 -0.6(7) . . . . no
C55 C56 C64 C63 0.9(7) . . . . no
C57 C56 C64 C63 -176.9(4) . . . . no
C58 C59 C60 C61 -176.6(4) . . . . no
C66 C59 C60 C61 0.8(7) . . . . no
C58 C59 C66 C65 175.4(4) . . . . no
C60 C59 C66 C65 -2.0(7) . . . . no
C59 C60 C61 C62 0.7(7) . . . . no
C60 C61 C62 C65 -0.9(7) . . . . no
C61 C62 C65 C66 -0.3(7) . . . . no
C53 C63 C64 C56 -1.0(7) . . . . no
C62 C65 C66 C59 1.8(7) . . . . no
